data_4100953
loop_
_publ_author_name
'Li, Lei'
'Narducci Sarjeant, Amy A.'
'Vance, Michael A.'
'Zakharov, Lev. N.'
'Rheingold, Arnold L.'
'Solomon, Edward I.'
'Karlin, Kenneth D.'

_journal_name_full 'Journal of the American Chemical Society'
_journal_year 2005
_chemical_formula_sum 'C42 H92 O2 Si16'
_chemical_formula_weight 1078.60
_space_group_IT_number 2
_symmetry_cell_setting triclinic
_symmetry_space_group_name_Hall '-P 1'
_symmetry_space_group_name_H-M 'P -1'
_cell_angle_alpha 78.248(4)
_cell_angle_beta 71.263(4)
_cell_angle_gamma 79.124(4)
_cell_formula_units_Z 8
_cell_length_a 20.777(3)
_cell_length_b 24.988(3)
_cell_length_c 26.533(3)
_cell_measurement_temperature 150(2)
_cell_volume 12658(3)
_diffrn_ambient_temperature 150(2)
_exptl_crystal_density_diffrn 1.132
_cod_database_code 4100953

loop_
_symmetry_equiv_pos_as_xyz
'x, y, z'
'-x, -y, -z'

loop_
_atom_site_label
_atom_site_type_symbol
_atom_site_fract_x
_atom_site_fract_y
_atom_site_fract_z
_atom_site_U_iso_or_equiv
_atom_site_adp_type
_atom_site_occupancy
_atom_site_symmetry_multiplicity
_atom_site_calc_flag
_atom_site_refinement_flags
_atom_site_disorder_assembly
_atom_site_disorder_group
Si1 Si 0.21809(5) 0.87449(4) 0.62872(4) 0.02006(19) Uani 1 1 d . . .
Si2 Si 0.17070(5) 0.80277(4) 0.69950(4) 0.0270(2) Uani 1 1 d . . .
Si3 Si 0.16327(6) 0.73798(5) 0.64763(5) 0.0328(2) Uani 1 1 d . . .
Si4 Si 0.26098(5) 0.73814(4) 0.57134(4) 0.0242(2) Uani 1 1 d . . .
Si5 Si 0.26542(5) 0.83383(4) 0.54806(4) 0.01921(19) Uani 1 1 d . . .
Si6 Si 0.36007(5) 0.87988(4) 0.49156(4) 0.01934(19) Uani 1 1 d . . .
Si7 Si 0.37819(5) 0.93533(4) 0.54694(4) 0.0224(2) Uani 1 1 d . . .
Si8 Si 0.28467(5) 0.94347(4) 0.62635(4) 0.0216(2) Uani 1 1 d . . .
Si9 Si 0.06081(6) 0.84374(5) 0.74804(5) 0.0446(3) Uani 1 1 d . . .
Si10 Si 0.21678(6) 0.76056(5) 0.77168(4) 0.0338(3) Uani 1 1 d . . .
Si11 Si 0.25258(6) 0.68920(4) 0.50696(5) 0.0338(3) Uani 1 1 d . . .
Si12 Si 0.35950(6) 0.69602(4) 0.59600(4) 0.0308(2) Uani 1 1 d . . .
Si13 Si 0.32026(5) 0.92801(4) 0.41811(4) 0.0263(2) Uani 1 1 d . . .
Si14 Si 0.47062(5) 0.83877(4) 0.44625(4) 0.0290(2) Uani 1 1 d . . .
Si15 Si 0.22091(6) 1.03269(4) 0.61766(4) 0.0284(2) Uani 1 1 d . . .
Si16 Si 0.32827(6) 0.93801(4) 0.69924(4) 0.0283(2) Uani 1 1 d . . .
O1 O 0.15156(12) 0.91680(10) 0.61227(10) 0.0265(6) Uani 1 1 d . . .
O2 O 0.20270(12) 0.86034(11) 0.51865(9) 0.0267(6) Uani 1 1 d . . .
C1 C 0.0854(2) 0.7602(2) 0.6225(2) 0.0556(13) Uani 1 1 d . . .
H1 H 0.0868 0.7366 0.5967 0.083 Uiso 1 1 calc R . .
H2 H 0.0853 0.7987 0.6048 0.083 Uiso 1 1 calc R . .
H3 H 0.0437 0.7568 0.6530 0.083 Uiso 1 1 calc R . .
C2 C 0.1526(3) 0.66683(19) 0.6871(2) 0.0596(15) Uani 1 1 d . . .
H4 H 0.1098 0.6684 0.7167 0.089 Uiso 1 1 calc R . .
H5 H 0.1913 0.6531 0.7018 0.089 Uiso 1 1 calc R . .
H6 H 0.1512 0.6420 0.6634 0.089 Uiso 1 1 calc R . .
C3 C 0.3983(2) 1.00446(16) 0.50667(17) 0.0370(10) Uani 1 1 d . . .
H7 H 0.4094 1.0262 0.5288 0.056 Uiso 1 1 calc R . .
H8 H 0.3583 1.0239 0.4954 0.056 Uiso 1 1 calc R . .
H9 H 0.4375 0.9993 0.4747 0.056 Uiso 1 1 calc R . .
C4 C 0.45698(19) 0.90130(18) 0.56787(16) 0.0355(9) Uani 1 1 d . . .
H10 H 0.4967 0.8990 0.5358 0.053 Uiso 1 1 calc R . .
H11 H 0.4498 0.8641 0.5873 0.053 Uiso 1 1 calc R . .
H12 H 0.4653 0.9232 0.5914 0.053 Uiso 1 1 calc R . .
C5 C -0.0066(2) 0.8503(2) 0.7140(2) 0.0559(14) Uani 1 1 d . . .
H13 H -0.0455 0.8770 0.7295 0.084 Uiso 1 1 calc R . .
H14 H -0.0222 0.8144 0.7192 0.084 Uiso 1 1 calc R . .
H15 H 0.0123 0.8630 0.6754 0.084 Uiso 1 1 calc R . .
C6 C 0.0740(2) 0.9125(2) 0.75802(18) 0.0521(13) Uani 1 1 d . . .
H16 H 0.1064 0.9291 0.7254 0.078 Uiso 1 1 calc R . .
H17 H 0.0924 0.9077 0.7886 0.078 Uiso 1 1 calc R . .
H18 H 0.0301 0.9366 0.7653 0.078 Uiso 1 1 calc R . .
C7 C 0.0229(3) 0.8050(3) 0.8169(2) 0.087(2) Uani 1 1 d . . .
H19 H -0.0210 0.8255 0.8346 0.130 Uiso 1 1 calc R . .
H20 H 0.0544 0.8008 0.8385 0.130 Uiso 1 1 calc R . .
H21 H 0.0154 0.7685 0.8135 0.130 Uiso 1 1 calc R . .
C8 C 0.2057(3) 0.81166(18) 0.81747(17) 0.0486(12) Uani 1 1 d . . .
H22 H 0.2256 0.7944 0.8467 0.073 Uiso 1 1 calc R . .
H23 H 0.1568 0.8239 0.8327 0.073 Uiso 1 1 calc R . .
H24 H 0.2290 0.8435 0.7970 0.073 Uiso 1 1 calc R . .
C9 C 0.1647(3) 0.70362(19) 0.8103(2) 0.0564(13) Uani 1 1 d . . .
H25 H 0.1836 0.6702 0.7937 0.085 Uiso 1 1 calc R . .
H26 H 0.1171 0.7147 0.8097 0.085 Uiso 1 1 calc R . .
H27 H 0.1662 0.6962 0.8477 0.085 Uiso 1 1 calc R . .
C10 C 0.3081(2) 0.72716(18) 0.75830(17) 0.0428(11) Uani 1 1 d . . .
H28 H 0.3387 0.7544 0.7372 0.064 Uiso 1 1 calc R . .
H29 H 0.3152 0.6967 0.7382 0.064 Uiso 1 1 calc R . .
H30 H 0.3182 0.7129 0.7926 0.064 Uiso 1 1 calc R . .
C11 C 0.1736(3) 0.7096(2) 0.4855(3) 0.084(2) Uani 1 1 d . . .
H31 H 0.1736 0.6855 0.4607 0.126 Uiso 1 1 calc R . .
H32 H 0.1722 0.7479 0.4675 0.126 Uiso 1 1 calc R . .
H33 H 0.1333 0.7060 0.5172 0.126 Uiso 1 1 calc R . .
C12 C 0.3255(3) 0.6979(2) 0.44347(19) 0.0661(16) Uani 1 1 d . . .
H34 H 0.3191 0.6793 0.4166 0.099 Uiso 1 1 calc R . .
H35 H 0.3688 0.6816 0.4511 0.099 Uiso 1 1 calc R . .
H36 H 0.3268 0.7372 0.4295 0.099 Uiso 1 1 calc R . .
C13 C 0.2545(3) 0.61537(18) 0.5384(2) 0.0613(15) Uani 1 1 d . . .
H37 H 0.2174 0.6117 0.5724 0.092 Uiso 1 1 calc R . .
H38 H 0.2987 0.6021 0.5456 0.092 Uiso 1 1 calc R . .
H39 H 0.2485 0.5935 0.5139 0.092 Uiso 1 1 calc R . .
C14 C 0.3932(2) 0.75083(18) 0.61503(17) 0.0408(10) Uani 1 1 d . . .
H40 H 0.3581 0.7665 0.6449 0.061 Uiso 1 1 calc R . .
H41 H 0.4050 0.7799 0.5840 0.061 Uiso 1 1 calc R . .
H42 H 0.4342 0.7348 0.6262 0.061 Uiso 1 1 calc R . .
C15 C 0.4254(2) 0.6649(2) 0.5391(2) 0.0584(14) Uani 1 1 d . . .
H43 H 0.4315 0.6919 0.5060 0.088 Uiso 1 1 calc R . .
H44 H 0.4102 0.6322 0.5339 0.088 Uiso 1 1 calc R . .
H45 H 0.4691 0.6544 0.5475 0.088 Uiso 1 1 calc R . .
C16 C 0.3417(3) 0.63721(18) 0.6524(2) 0.0527(13) Uani 1 1 d . . .
H46 H 0.3838 0.6220 0.6624 0.079 Uiso 1 1 calc R . .
H47 H 0.3259 0.6085 0.6408 0.079 Uiso 1 1 calc R . .
H48 H 0.3062 0.6503 0.6835 0.079 Uiso 1 1 calc R . .
C17 C 0.2443(2) 0.98122(17) 0.43737(17) 0.0385(10) Uani 1 1 d . . .
H49 H 0.2579 1.0114 0.4484 0.058 Uiso 1 1 calc R . .
H50 H 0.2085 0.9645 0.4673 0.058 Uiso 1 1 calc R . .
H51 H 0.2266 0.9956 0.4065 0.058 Uiso 1 1 calc R . .
C18 C 0.3869(2) 0.96523(19) 0.36390(17) 0.0435(11) Uani 1 1 d . . .
H52 H 0.3672 0.9856 0.3355 0.065 Uiso 1 1 calc R . .
H53 H 0.4258 0.9385 0.3487 0.065 Uiso 1 1 calc R . .
H54 H 0.4026 0.9911 0.3792 0.065 Uiso 1 1 calc R . .
C19 C 0.2975(2) 0.87580(18) 0.38739(16) 0.0396(10) Uani 1 1 d . . .
H55 H 0.2583 0.8920 0.3738 0.059 Uiso 1 1 calc R . .
H56 H 0.2854 0.8435 0.4147 0.059 Uiso 1 1 calc R . .
H57 H 0.3368 0.8645 0.3576 0.059 Uiso 1 1 calc R . .
C20 C 0.4661(2) 0.80705(18) 0.38944(18) 0.0448(11) Uani 1 1 d . . .
H58 H 0.4497 0.8358 0.3636 0.067 Uiso 1 1 calc R . .
H59 H 0.4345 0.7793 0.4036 0.067 Uiso 1 1 calc R . .
H60 H 0.5119 0.7895 0.3714 0.067 Uiso 1 1 calc R . .
C21 C 0.5256(2) 0.89542(18) 0.41590(18) 0.0413(10) Uani 1 1 d . . .
H61 H 0.5323 0.9109 0.4447 0.062 Uiso 1 1 calc R . .
H62 H 0.5031 0.9244 0.3939 0.062 Uiso 1 1 calc R . .
H63 H 0.5702 0.8806 0.3933 0.062 Uiso 1 1 calc R . .
C22 C 0.5197(2) 0.78645(19) 0.4863(2) 0.0510(12) Uani 1 1 d . . .
H64 H 0.5646 0.7739 0.4625 0.077 Uiso 1 1 calc R . .
H65 H 0.4942 0.7549 0.5028 0.077 Uiso 1 1 calc R . .
H66 H 0.5259 0.8031 0.5145 0.077 Uiso 1 1 calc R . .
C23 C 0.1468(2) 1.04553(19) 0.67838(17) 0.0467(11) Uani 1 1 d . . .
H67 H 0.1264 1.0842 0.6738 0.070 Uiso 1 1 calc R . .
H68 H 0.1628 1.0374 0.7104 0.070 Uiso 1 1 calc R . .
H69 H 0.1123 1.0217 0.6827 0.070 Uiso 1 1 calc R . .
C24 C 0.1875(2) 1.04880(17) 0.55823(17) 0.0408(10) Uani 1 1 d . . .
H70 H 0.1586 1.0211 0.5604 0.061 Uiso 1 1 calc R . .
H71 H 0.2260 1.0485 0.5251 0.061 Uiso 1 1 calc R . .
H72 H 0.1602 1.0854 0.5579 0.061 Uiso 1 1 calc R . .
C25 C 0.2779(2) 1.08553(17) 0.6100(2) 0.0467(11) Uani 1 1 d . . .
H73 H 0.3171 1.0823 0.5777 0.070 Uiso 1 1 calc R . .
H74 H 0.2943 1.0794 0.6417 0.070 Uiso 1 1 calc R . .
H75 H 0.2520 1.1225 0.6066 0.070 Uiso 1 1 calc R . .
C26 C 0.2571(2) 0.95972(19) 0.75856(16) 0.0440(11) Uani 1 1 d . . .
H76 H 0.2187 0.9390 0.7654 0.066 Uiso 1 1 calc R . .
H77 H 0.2417 0.9993 0.7510 0.066 Uiso 1 1 calc R . .
H78 H 0.2735 0.9522 0.7903 0.066 Uiso 1 1 calc R . .
C27 C 0.3684(2) 0.86597(18) 0.71746(18) 0.0456(11) Uani 1 1 d . . .
H79 H 0.3841 0.8639 0.7490 0.068 Uiso 1 1 calc R . .
H80 H 0.4075 0.8558 0.6871 0.068 Uiso 1 1 calc R . .
H81 H 0.3345 0.8405 0.7259 0.068 Uiso 1 1 calc R . .
C28 C 0.3949(2) 0.98471(19) 0.68418(19) 0.0460(11) Uani 1 1 d . . .
H82 H 0.4091 0.9828 0.7164 0.069 Uiso 1 1 calc R . .
H83 H 0.3759 1.0227 0.6733 0.069 Uiso 1 1 calc R . .
H84 H 0.4348 0.9731 0.6549 0.069 Uiso 1 1 calc R . .
C29 C 0.11344(17) 0.91355(14) 0.57948(14) 0.0227(7) Uani 1 1 d . . .
C30 C 0.04489(17) 0.94343(15) 0.59264(14) 0.0242(7) Uani 1 1 d . . .
C31 C 0.02185(19) 0.97383(16) 0.63556(15) 0.0307(8) Uani 1 1 d . . .
H85 H 0.0520 0.9756 0.6554 0.037 Uiso 1 1 calc R . .
C32 C -0.0439(2) 1.00114(17) 0.64935(16) 0.0361(9) Uani 1 1 d . . .
H86 H -0.0589 1.0214 0.6787 0.043 Uiso 1 1 calc R . .
C33 C -0.0886(2) 0.99911(18) 0.62028(17) 0.0406(10) Uani 1 1 d . . .
H87 H -0.1341 1.0176 0.6301 0.049 Uiso 1 1 calc R . .
C34 C -0.06662(18) 0.97048(17) 0.57757(16) 0.0342(9) Uani 1 1 d . . .
H88 H -0.0972 0.9697 0.5578 0.041 Uiso 1 1 calc R . .
C35 C 0.00044(17) 0.94226(15) 0.56235(15) 0.0266(8) Uani 1 1 d . . .
C36 C 0.02551(18) 0.91220(15) 0.51686(15) 0.0269(8) Uani 1 1 d . . .
C37 C -0.01490(19) 0.90949(17) 0.48387(16) 0.0328(9) Uani 1 1 d . . .
H89 H -0.0606 0.9278 0.4916 0.039 Uiso 1 1 calc R . .
C38 C 0.0102(2) 0.88125(18) 0.44118(17) 0.0387(10) Uani 1 1 d . . .
H90 H -0.0181 0.8801 0.4196 0.046 Uiso 1 1 calc R . .
C39 C 0.0770(2) 0.85406(18) 0.42903(17) 0.0376(10) Uani 1 1 d . . .
H91 H 0.0941 0.8341 0.3995 0.045 Uiso 1 1 calc R . .
C40 C 0.11790(19) 0.85616(16) 0.45998(15) 0.0306(8) Uani 1 1 d . . .
H92 H 0.1635 0.8377 0.4514 0.037 Uiso 1 1 calc R . .
C41 C 0.09342(18) 0.88519(15) 0.50419(14) 0.0237(7) Uani 1 1 d . . .
C42 C 0.13725(16) 0.88643(14) 0.53624(14) 0.0220(7) Uani 1 1 d . . .
Si17 Si 0.72657(5) 0.67486(4) 0.70074(4) 0.0224(2) Uani 1 1 d . . .
Si18 Si 0.64028(5) 0.62230(4) 0.76016(4) 0.0220(2) Uani 1 1 d . A .
Si19 Si 0.66480(6) 0.54070(4) 0.72136(4) 0.0319(2) Uani 1 1 d . . .
Si20 Si 0.71138(5) 0.56026(4) 0.62607(4) 0.0254(2) Uani 1 1 d . A .
Si21 Si 0.77791(5) 0.62894(4) 0.62316(4) 0.0214(2) Uani 1 1 d . A .
Si22 Si 0.83857(11) 0.69706(9) 0.55749(8) 0.0240(4) Uani 0.707(2) 1 d PU A 1
Si23 Si 0.82589(7) 0.77116(6) 0.60531(6) 0.0228(3) Uani 0.707(2) 1 d P A 1
Si24 Si 0.7226(4) 0.7719(3) 0.6793(2) 0.0232(8) Uani 0.707(2) 1 d P A 1
Si25 Si 0.66048(6) 0.60208(5) 0.84485(4) 0.0344(3) Uani 1 1 d . . .
Si26 Si 0.52286(6) 0.65640(6) 0.77516(5) 0.0386(3) Uani 1 1 d . . .
Si27 Si 0.77832(6) 0.47835(5) 0.59689(5) 0.0349(3) Uani 1 1 d . . .
Si28 Si 0.62893(6) 0.58405(5) 0.57839(5) 0.0356(3) Uani 1 1 d . . .
Si29 Si 0.9584(2) 0.6730(3) 0.5205(3) 0.0404(9) Uani 0.707(2) 1 d PU A 1
Si30 Si 0.79875(9) 0.72486(8) 0.48079(7) 0.0336(4) Uani 0.707(2) 1 d P A 1
Si31 Si 0.73608(9) 0.82238(7) 0.74104(7) 0.0341(4) Uani 0.707(2) 1 d P A 1
Si32 Si 0.62820(10) 0.82427(7) 0.65224(10) 0.0355(4) Uani 0.707(2) 1 d P A 1
O3 O 0.79298(13) 0.65813(11) 0.72739(10) 0.0329(6) Uani 1 1 d . A .
O4 O 0.83635(13) 0.58414(11) 0.64748(11) 0.0333(6) Uani 1 1 d . . .
C43 C 0.7294(3) 0.49170(19) 0.74999(19) 0.0643(17) Uani 1 1 d . A .
H93 H 0.7115 0.4850 0.7894 0.096 Uiso 1 1 calc R . .
H94 H 0.7722 0.5078 0.7395 0.096 Uiso 1 1 calc R . .
H95 H 0.7383 0.4567 0.7361 0.096 Uiso 1 1 calc R . .
C44 C 0.5871(3) 0.5031(2) 0.7429(2) 0.0596(15) Uani 1 1 d . A .
H96 H 0.5980 0.4706 0.7247 0.089 Uiso 1 1 calc R . .
H97 H 0.5489 0.5277 0.7330 0.089 Uiso 1 1 calc R . .
H98 H 0.5741 0.4914 0.7819 0.089 Uiso 1 1 calc R . .
C45 C 0.8991(3) 0.7624(2) 0.6345(2) 0.0352(13) Uani 0.707(2) 1 d P A 1
H99 H 0.8971 0.7290 0.6615 0.053 Uiso 0.707(2) 1 calc PR A 1
H100 H 0.8958 0.7945 0.6516 0.053 Uiso 0.707(2) 1 calc PR A 1
H101 H 0.9426 0.7590 0.6058 0.053 Uiso 0.707(2) 1 calc PR A 1
C46 C 0.8342(2) 0.83617(18) 0.55489(18) 0.0456(11) Uani 1 1 d . A 1
C47 C 0.7477(2) 0.5655(2) 0.84365(19) 0.0577(14) Uani 1 1 d . A .
H102 H 0.7645 0.5794 0.8685 0.087 Uiso 1 1 calc R . .
H103 H 0.7789 0.5721 0.8071 0.087 Uiso 1 1 calc R . .
H104 H 0.7455 0.5259 0.8548 0.087 Uiso 1 1 calc R . .
C48 C 0.6481(4) 0.6675(2) 0.8714(2) 0.084(2) Uani 1 1 d . A .
H105 H 0.6003 0.6845 0.8772 0.126 Uiso 1 1 calc R . .
H106 H 0.6784 0.6927 0.8455 0.126 Uiso 1 1 calc R . .
H107 H 0.6592 0.6599 0.9057 0.126 Uiso 1 1 calc R . .
C49 C 0.5974(3) 0.5572(3) 0.8935(2) 0.079(2) Uani 1 1 d . A .
H108 H 0.5953 0.5264 0.8766 0.119 Uiso 1 1 calc R . .
H109 H 0.5520 0.5790 0.9033 0.119 Uiso 1 1 calc R . .
H110 H 0.6120 0.5429 0.9259 0.119 Uiso 1 1 calc R . .
C50 C 0.4689(3) 0.6128(3) 0.8319(2) 0.083(2) Uani 1 1 d . A .
H111 H 0.4723 0.6196 0.8660 0.124 Uiso 1 1 calc R . .
H112 H 0.4846 0.5739 0.8283 0.124 Uiso 1 1 calc R . .
H113 H 0.4210 0.6218 0.8315 0.124 Uiso 1 1 calc R . .
C51 C 0.5030(4) 0.7278(3) 0.7927(3) 0.093(2) Uani 1 1 d . A .
H114 H 0.4554 0.7425 0.7940 0.139 Uiso 1 1 calc R . .
H115 H 0.5339 0.7516 0.7653 0.139 Uiso 1 1 calc R . .
H116 H 0.5093 0.7268 0.8280 0.139 Uiso 1 1 calc R . .
C52 C 0.4925(3) 0.6546(2) 0.7163(2) 0.0555(13) Uani 1 1 d . A .
H117 H 0.4777 0.6186 0.7200 0.083 Uiso 1 1 calc R . .
H118 H 0.5299 0.6604 0.6829 0.083 Uiso 1 1 calc R . .
H119 H 0.4539 0.6838 0.7153 0.083 Uiso 1 1 calc R . .
C53 C 0.8359(2) 0.4386(2) 0.6376(2) 0.0530(12) Uani 1 1 d . A .
H120 H 0.8723 0.4146 0.6155 0.079 Uiso 1 1 calc R . .
H121 H 0.8091 0.4161 0.6693 0.079 Uiso 1 1 calc R . .
H122 H 0.8565 0.4644 0.6491 0.079 Uiso 1 1 calc R . .
C54 C 0.8337(3) 0.4927(2) 0.5257(2) 0.0617(15) Uani 1 1 d . A .
H123 H 0.8670 0.5167 0.5238 0.093 Uiso 1 1 calc R . .
H124 H 0.8050 0.5111 0.5026 0.093 Uiso 1 1 calc R . .
H125 H 0.8581 0.4579 0.5135 0.093 Uiso 1 1 calc R . .
C55 C 0.7160(2) 0.43050(18) 0.60215(19) 0.0463(11) Uani 1 1 d . A .
H126 H 0.6881 0.4468 0.5778 0.070 Uiso 1 1 calc R . .
H127 H 0.6860 0.4246 0.6393 0.070 Uiso 1 1 calc R . .
H128 H 0.7412 0.3951 0.5921 0.070 Uiso 1 1 calc R . .
C56 C 0.6050(3) 0.6604(2) 0.5661(3) 0.097(3) Uani 1 1 d . A .
H129 H 0.6448 0.6787 0.5613 0.145 Uiso 1 1 calc R . .
H130 H 0.5675 0.6719 0.5969 0.145 Uiso 1 1 calc R . .
H131 H 0.5900 0.6707 0.5335 0.145 Uiso 1 1 calc R . .
C57 C 0.6617(3) 0.5600(3) 0.51160(19) 0.0646(15) Uani 1 1 d . A .
H132 H 0.6276 0.5728 0.4920 0.097 Uiso 1 1 calc R . .
H133 H 0.6703 0.5196 0.5168 0.097 Uiso 1 1 calc R . .
H134 H 0.7045 0.5750 0.4909 0.097 Uiso 1 1 calc R . .
C58 C 0.5501(2) 0.55029(19) 0.61465(19) 0.0444(11) Uani 1 1 d . A .
H135 H 0.5217 0.5545 0.5906 0.067 Uiso 1 1 calc R . .
H136 H 0.5241 0.5677 0.6464 0.067 Uiso 1 1 calc R . .
H137 H 0.5633 0.5110 0.6260 0.067 Uiso 1 1 calc R . .
C59 C 1.0097(3) 0.6488(3) 0.5691(3) 0.0503(15) Uani 0.707(2) 1 d PU A 1
H138 H 0.9994 0.6755 0.5939 0.075 Uiso 0.707(2) 1 calc PR A 1
H139 H 1.0586 0.6453 0.5493 0.075 Uiso 0.707(2) 1 calc PR A 1
H140 H 0.9978 0.6129 0.5895 0.075 Uiso 0.707(2) 1 calc PR A 1
C60 C 0.9902(3) 0.7384(2) 0.4773(2) 0.0762(17) Uani 1 1 d U A 1
C61 C 0.9788(4) 0.6216(4) 0.4747(4) 0.0686(19) Uani 0.707(2) 1 d PU A 1
H144 H 0.9641 0.5865 0.4954 0.103 Uiso 0.707(2) 1 calc PR A 1
H145 H 1.0283 0.6163 0.4571 0.103 Uiso 0.707(2) 1 calc PR A 1
H146 H 0.9546 0.6348 0.4474 0.103 Uiso 0.707(2) 1 calc PR A 1
C62 C 0.7914(4) 0.6608(3) 0.4575(3) 0.0554(19) Uani 0.707(2) 1 d P A 1
H147 H 0.8356 0.6369 0.4511 0.083 Uiso 0.707(2) 1 calc PR A 1
H148 H 0.7786 0.6709 0.4240 0.083 Uiso 0.707(2) 1 calc PR A 1
H149 H 0.7562 0.6410 0.4851 0.083 Uiso 0.707(2) 1 calc PR A 1
C63 C 0.7145(3) 0.7710(3) 0.4928(3) 0.0499(17) Uani 0.707(2) 1 d P A 1
H150 H 0.6801 0.7529 0.5229 0.075 Uiso 0.707(2) 1 calc PR A 1
H151 H 0.6996 0.7784 0.4603 0.075 Uiso 0.707(2) 1 calc PR A 1
H152 H 0.7198 0.8059 0.5016 0.075 Uiso 0.707(2) 1 calc PR A 1
C64 C 0.8576(5) 0.7649(4) 0.4234(3) 0.048(2) Uani 0.707(2) 1 d P A 1
H153 H 0.9035 0.7437 0.4147 0.072 Uiso 0.707(2) 1 calc PR A 1
H154 H 0.8598 0.8000 0.4333 0.072 Uiso 0.707(2) 1 calc PR A 1
H155 H 0.8405 0.7720 0.3920 0.072 Uiso 0.707(2) 1 calc PR A 1
C65 C 0.6576(4) 0.8276(3) 0.8007(3) 0.0563(19) Uani 0.707(2) 1 d P A 1
H156 H 0.6171 0.8415 0.7881 0.084 Uiso 0.707(2) 1 calc PR A 1
H157 H 0.6624 0.8530 0.8225 0.084 Uiso 0.707(2) 1 calc PR A 1
H158 H 0.6523 0.7911 0.8224 0.084 Uiso 0.707(2) 1 calc PR A 1
C66 C 0.8076(4) 0.7964(3) 0.7717(3) 0.0578(19) Uani 0.707(2) 1 d P A 1
H159 H 0.8511 0.7922 0.7430 0.087 Uiso 0.707(2) 1 calc PR A 1
H160 H 0.7997 0.7606 0.7943 0.087 Uiso 0.707(2) 1 calc PR A 1
H161 H 0.8095 0.8227 0.7938 0.087 Uiso 0.707(2) 1 calc PR A 1
C67 C 0.7528(6) 0.8924(4) 0.7031(3) 0.051(2) Uani 0.707(2) 1 d P A 1
H411 H 0.7165 0.9081 0.6860 0.076 Uiso 0.707(2) 1 calc PR A 1
H412 H 0.7972 0.8896 0.6753 0.076 Uiso 0.707(2) 1 calc PR A 1
H413 H 0.7533 0.9163 0.7280 0.076 Uiso 0.707(2) 1 calc PR A 1
C68 C 0.5680(3) 0.8663(3) 0.7039(3) 0.057(2) Uani 0.707(2) 1 d P A 1
H162 H 0.5937 0.8900 0.7133 0.085 Uiso 0.707(2) 1 calc PR A 1
H163 H 0.5465 0.8416 0.7363 0.085 Uiso 0.707(2) 1 calc PR A 1
H164 H 0.5325 0.8892 0.6892 0.085 Uiso 0.707(2) 1 calc PR A 1
C69 C 0.6566(4) 0.8774(3) 0.5916(3) 0.0551(19) Uani 0.707(2) 1 d P A 1
H165 H 0.6835 0.9014 0.5993 0.083 Uiso 0.707(2) 1 calc PR A 1
H166 H 0.6163 0.8997 0.5829 0.083 Uiso 0.707(2) 1 calc PR A 1
H167 H 0.6849 0.8590 0.5610 0.083 Uiso 0.707(2) 1 calc PR A 1
C70 C 0.5775(4) 0.7799(3) 0.6357(3) 0.0501(18) Uani 0.707(2) 1 d P A 1
H168 H 0.6078 0.7577 0.6087 0.075 Uiso 0.707(2) 1 calc PR A 1
H169 H 0.5417 0.8031 0.6215 0.075 Uiso 0.707(2) 1 calc PR A 1
H170 H 0.5561 0.7554 0.6684 0.075 Uiso 0.707(2) 1 calc PR A 1
C71 C 0.85474(17) 0.62468(16) 0.71594(14) 0.0267(8) Uani 1 1 d . . .
C72 C 0.89886(19) 0.62681(18) 0.74772(15) 0.0332(9) Uani 1 1 d . A .
C73 C 0.8771(2) 0.6615(2) 0.78752(18) 0.0500(12) Uani 1 1 d . . .
H171 H 0.8330 0.6827 0.7940 0.060 Uiso 1 1 calc R A .
C74 C 0.9198(3) 0.6646(3) 0.81723(19) 0.0615(15) Uani 1 1 d . A .
H172 H 0.9053 0.6886 0.8435 0.074 Uiso 1 1 calc R . .
C75 C 0.9833(2) 0.6332(2) 0.80879(19) 0.0575(14) Uani 1 1 d . . .
H173 H 1.0124 0.6357 0.8293 0.069 Uiso 1 1 calc R A .
C76 C 1.0046(2) 0.5988(2) 0.77153(18) 0.0469(12) Uani 1 1 d . A .
H174 H 1.0481 0.5768 0.7670 0.056 Uiso 1 1 calc R . .
C77 C 0.96382(19) 0.59471(18) 0.73921(15) 0.0351(9) Uani 1 1 d . . .
C78 C 0.98603(18) 0.55922(17) 0.69845(15) 0.0335(9) Uani 1 1 d . A .
C79 C 1.0512(2) 0.5273(2) 0.6857(2) 0.0481(12) Uani 1 1 d . . .
H175 H 1.0819 0.5281 0.7054 0.058 Uiso 1 1 calc R A .
C80 C 1.0714(2) 0.4954(2) 0.6459(2) 0.0558(14) Uani 1 1 d . A .
H176 H 1.1157 0.4745 0.6381 0.067 Uiso 1 1 calc R . .
C81 C 1.0274(2) 0.49349(19) 0.6167(2) 0.0485(12) Uani 1 1 d . . .
H177 H 1.0417 0.4714 0.5889 0.058 Uiso 1 1 calc R A .
C82 C 0.9634(2) 0.52338(16) 0.62798(17) 0.0366(9) Uani 1 1 d . A .
H178 H 0.9335 0.5215 0.6080 0.044 Uiso 1 1 calc R . .
C83 C 0.94123(18) 0.55696(16) 0.66877(15) 0.0302(8) Uani 1 1 d . . .
C84 C 0.87536(18) 0.59045(15) 0.67826(14) 0.0259(8) Uani 1 1 d . A .
Si33 Si 0.7187(11) 0.7735(9) 0.6667(6) 0.027(2) Uani 0.293(2) 1 d PU A 2
Si34 Si 0.76938(19) 0.78272(15) 0.57321(15) 0.0310(9) Uani 0.293(2) 1 d P A 2
Si35 Si 0.8181(3) 0.6959(2) 0.54517(19) 0.0239(10) Uani 0.293(2) 1 d PU A 2
Si36 Si 0.9398(5) 0.6834(5) 0.5270(5) 0.035(2) Uani 0.293(2) 1 d P A 2
Si37 Si 0.8023(2) 0.6986(2) 0.46061(16) 0.0301(9) Uani 0.293(2) 1 d PU A 2
Si38 Si 0.7745(3) 0.81660(19) 0.7075(2) 0.0499(13) Uani 0.293(2) 1 d PU A 2
Si39 Si 0.6040(2) 0.82150(18) 0.6845(2) 0.0386(11) Uani 0.293(2) 1 d P A 2
C85 C 0.7029(9) 0.8162(7) 0.5372(6) 0.057(5) Uani 0.293(2) 1 d P A 2
H179 H 0.6682 0.7916 0.5448 0.085 Uiso 0.293(2) 1 calc PR A 2
H180 H 0.7253 0.8230 0.4983 0.085 Uiso 0.293(2) 1 calc PR A 2
H181 H 0.6809 0.8512 0.5498 0.085 Uiso 0.293(2) 1 calc PR A 2
C86 C 0.9720(9) 0.6101(9) 0.5099(7) 0.071(7) Uani 0.293(2) 1 d P A 2
H182 H 0.9580 0.6061 0.4791 0.107 Uiso 0.293(2) 1 calc PR A 2
H183 H 0.9524 0.5833 0.5411 0.107 Uiso 0.293(2) 1 calc PR A 2
H184 H 1.0222 0.6036 0.5008 0.107 Uiso 0.293(2) 1 calc PR A 2
C87 C 0.9626(9) 0.6944(9) 0.5856(7) 0.064(5) Uani 0.293(2) 1 d P A 2
H185 H 0.9424 0.6683 0.6173 0.097 Uiso 0.293(2) 1 calc PR A 2
H186 H 0.9450 0.7322 0.5928 0.097 Uiso 0.293(2) 1 calc PR A 2
H187 H 1.0126 0.6885 0.5779 0.097 Uiso 0.293(2) 1 calc PR A 2
C89 C 0.8474(7) 0.6349(6) 0.4329(5) 0.036(2) Uani 0.293(2) 1 d PU A 2
H191 H 0.8947 0.6286 0.4345 0.054 Uiso 0.293(2) 1 calc PR A 2
H192 H 0.8476 0.6388 0.3953 0.054 Uiso 0.293(2) 1 calc PR A 2
H193 H 0.8238 0.6035 0.4541 0.054 Uiso 0.293(2) 1 calc PR A 2
C90 C 0.7122(7) 0.7107(6) 0.4570(6) 0.038(2) Uani 0.293(2) 1 d PU A 2
H194 H 0.6885 0.7448 0.4711 0.057 Uiso 0.293(2) 1 calc PR A 2
H195 H 0.6882 0.6796 0.4786 0.057 Uiso 0.293(2) 1 calc PR A 2
H196 H 0.7126 0.7140 0.4194 0.057 Uiso 0.293(2) 1 calc PR A 2
C91 C 0.8426(11) 0.7607(10) 0.4115(8) 0.036(3) Uani 0.293(2) 1 d PU A 2
H197 H 0.8909 0.7578 0.4100 0.054 Uiso 0.293(2) 1 calc PR A 2
H198 H 0.8178 0.7952 0.4241 0.054 Uiso 0.293(2) 1 calc PR A 2
H199 H 0.8396 0.7605 0.3754 0.054 Uiso 0.293(2) 1 calc PR A 2
C92 C 0.7438(11) 0.8044(8) 0.7822(7) 0.059(3) Uani 0.293(2) 1 d PU A 2
H200 H 0.6941 0.8155 0.7943 0.089 Uiso 0.293(2) 1 calc PR A 2
H201 H 0.7667 0.8261 0.7964 0.089 Uiso 0.293(2) 1 calc PR A 2
H202 H 0.7542 0.7651 0.7953 0.089 Uiso 0.293(2) 1 calc PR A 2
C93 C 0.8690(9) 0.7946(8) 0.6859(7) 0.059(3) Uani 0.293(2) 1 d PU A 2
H203 H 0.8861 0.8003 0.6465 0.088 Uiso 0.293(2) 1 calc PR A 2
H204 H 0.8788 0.7555 0.6998 0.088 Uiso 0.293(2) 1 calc PR A 2
H205 H 0.8918 0.8165 0.7000 0.088 Uiso 0.293(2) 1 calc PR A 2
C94 C 0.5479(9) 0.7826(7) 0.6663(7) 0.046(4) Uani 0.293(2) 1 d P A 2
H206 H 0.5687 0.7758 0.6290 0.068 Uiso 0.293(2) 1 calc PR A 2
H207 H 0.5026 0.8043 0.6699 0.068 Uiso 0.293(2) 1 calc PR A 2
H208 H 0.5431 0.7473 0.6904 0.068 Uiso 0.293(2) 1 calc PR A 2
C95 C 0.5696(9) 0.8332(7) 0.7563(7) 0.059(5) Uani 0.293(2) 1 d P A 2
H402 H 0.5199 0.8442 0.7653 0.088 Uiso 0.293(2) 1 calc PR A 2
H403 H 0.5914 0.8625 0.7614 0.088 Uiso 0.293(2) 1 calc PR A 2
H404 H 0.5795 0.7991 0.7799 0.088 Uiso 0.293(2) 1 calc PR A 2
C96 C 0.6022(10) 0.8919(7) 0.6419(8) 0.062(5) Uani 0.293(2) 1 d P A 2
H212 H 0.6211 0.8879 0.6037 0.094 Uiso 0.293(2) 1 calc PR A 2
H213 H 0.6298 0.9141 0.6510 0.094 Uiso 0.293(2) 1 calc PR A 2
H214 H 0.5548 0.9101 0.6488 0.094 Uiso 0.293(2) 1 calc PR A 2
Si40 Si 0.27737(5) 0.82956(4) 1.04392(4) 0.0219(2) Uani 1 1 d . . .
Si41 Si 0.27871(5) 0.73082(4) 1.05465(4) 0.0266(2) Uani 1 1 d . . .
Si42 Si 0.19688(6) 0.71640(4) 1.14084(4) 0.0291(2) Uani 1 1 d . . .
Si43 Si 0.20711(6) 0.77619(4) 1.19587(4) 0.0284(2) Uani 1 1 d . . .
Si44 Si 0.22579(5) 0.85614(4) 1.13091(4) 0.0223(2) Uani 1 1 d . . .
Si45 Si 0.27404(5) 0.93603(4) 1.13141(4) 0.0239(2) Uani 1 1 d . . .
Si46 Si 0.36844(5) 0.94218(5) 1.05236(4) 0.0292(2) Uani 1 1 d . . .
Si47 Si 0.36944(5) 0.88066(4) 0.99502(4) 0.0244(2) Uani 1 1 d . . .
Si48 Si 0.23424(6) 0.70641(5) 0.99177(5) 0.0344(3) Uani 1 1 d . . .
Si49 Si 0.37484(6) 0.66077(5) 1.05333(6) 0.0414(3) Uani 1 1 d . . .
Si50 Si 0.10479(6) 0.79037(5) 1.26615(4) 0.0377(3) Uani 1 1 d . . .
Si51 Si 0.29857(6) 0.74955(5) 1.23375(5) 0.0369(3) Uani 1 1 d . . .
Si52 Si 0.18926(6) 1.01246(5) 1.12330(5) 0.0398(3) Uani 1 1 d . . .
Si53 Si 0.31295(6) 0.95188(5) 1.20144(4) 0.0306(2) Uani 1 1 d . . .
Si54 Si 0.34960(6) 0.92470(5) 0.91298(4) 0.0384(3) Uani 1 1 d . . .
Si55 Si 0.48029(5) 0.83160(5) 0.97021(5) 0.0330(2) Uani 1 1 d . . .
O5 O 0.21569(12) 0.86300(11) 1.01527(9) 0.0286(6) Uani 1 1 d . . .
O6 O 0.14538(13) 0.87813(12) 1.12711(10) 0.0353(7) Uani 1 1 d . . .
C97 C 0.1096(2) 0.73346(19) 1.13092(17) 0.0415(10) Uani 1 1 d . . .
H215 H 0.1067 0.7116 1.1052 0.062 Uiso 1 1 calc R . .
H216 H 0.1016 0.7728 1.1169 0.062 Uiso 1 1 calc R . .
H217 H 0.0748 0.7249 1.1654 0.062 Uiso 1 1 calc R . .
C98 C 0.2040(3) 0.64256(18) 1.17510(19) 0.0480(12) Uani 1 1 d . . .
H218 H 0.1712 0.6396 1.2112 0.072 Uiso 1 1 calc R . .
H219 H 0.2506 0.6307 1.1779 0.072 Uiso 1 1 calc R . .
H220 H 0.1938 0.6190 1.1540 0.072 Uiso 1 1 calc R . .
C99 C 0.3694(3) 1.01486(19) 1.01457(19) 0.0561(14) Uani 1 1 d . . .
H221 H 0.3708 1.0398 1.0382 0.084 Uiso 1 1 calc R . .
H222 H 0.3279 1.0262 1.0030 0.084 Uiso 1 1 calc R . .
H223 H 0.4099 1.0163 0.9829 0.084 Uiso 1 1 calc R . .
C100 C 0.4498(2) 0.9244(2) 1.07310(19) 0.0517(13) Uani 1 1 d . . .
H224 H 0.4896 0.9264 1.0409 0.078 Uiso 1 1 calc R . .
H225 H 0.4515 0.8870 1.0934 0.078 Uiso 1 1 calc R . .
H226 H 0.4504 0.9507 1.0957 0.078 Uiso 1 1 calc R . .
C101 C 0.1633(2) 0.75842(19) 0.97719(19) 0.0459(11) Uani 1 1 d . . .
H227 H 0.1806 0.7937 0.9605 0.069 Uiso 1 1 calc R . .
H228 H 0.1268 0.7632 1.0108 0.069 Uiso 1 1 calc R . .
H229 H 0.1450 0.7458 0.9526 0.069 Uiso 1 1 calc R . .
C102 C 0.3032(2) 0.7009(2) 0.92609(18) 0.0497(12) Uani 1 1 d . . .
H230 H 0.2830 0.6956 0.8991 0.075 Uiso 1 1 calc R . .
H231 H 0.3379 0.6695 0.9310 0.075 Uiso 1 1 calc R . .
H232 H 0.3246 0.7349 0.9139 0.075 Uiso 1 1 calc R . .
C103 C 0.1998(2) 0.63860(19) 1.0165(2) 0.0498(12) Uani 1 1 d . . .
H233 H 0.1708 0.6377 1.0539 0.075 Uiso 1 1 calc R . .
H234 H 0.2380 0.6086 1.0145 0.075 Uiso 1 1 calc R . .
H235 H 0.1724 0.6341 0.9940 0.075 Uiso 1 1 calc R . .
C104 C 0.3445(3) 0.5934(2) 1.0570(3) 0.080(2) Uani 1 1 d . . .
H236 H 0.3364 0.5923 1.0229 0.120 Uiso 1 1 calc R . .
H237 H 0.3019 0.5900 1.0864 0.120 Uiso 1 1 calc R . .
H238 H 0.3796 0.5629 1.0635 0.120 Uiso 1 1 calc R . .
C105 C 0.4485(2) 0.6654(2) 0.9902(2) 0.0559(13) Uani 1 1 d . . .
H239 H 0.4803 0.6310 0.9904 0.084 Uiso 1 1 calc R . .
H240 H 0.4724 0.6963 0.9883 0.084 Uiso 1 1 calc R . .
H241 H 0.4313 0.6712 0.9589 0.084 Uiso 1 1 calc R . .
C106 C 0.4106(3) 0.6511(2) 1.1114(2) 0.0558(13) Uani 1 1 d . . .
H242 H 0.3730 0.6493 1.1452 0.084 Uiso 1 1 calc R . .
H243 H 0.4350 0.6822 1.1079 0.084 Uiso 1 1 calc R . .
H244 H 0.4423 0.6167 1.1116 0.084 Uiso 1 1 calc R . .
C107 C 0.0245(2) 0.7856(2) 1.25108(19) 0.0507(12) Uani 1 1 d . . .
H245 H -0.0153 0.7997 1.2791 0.076 Uiso 1 1 calc R . .
H246 H 0.0221 0.7470 1.2503 0.076 Uiso 1 1 calc R . .
H247 H 0.0245 0.8076 1.2160 0.076 Uiso 1 1 calc R . .
C108 C 0.1085(3) 0.7360(2) 1.32585(18) 0.0574(14) Uani 1 1 d . . .
H248 H 0.1462 0.7402 1.3388 0.086 Uiso 1 1 calc R . .
H249 H 0.1162 0.6995 1.3153 0.086 Uiso 1 1 calc R . .
H250 H 0.0651 0.7402 1.3546 0.086 Uiso 1 1 calc R . .
C109 C 0.0967(3) 0.86060(19) 1.28411(18) 0.0497(12) Uani 1 1 d . . .
H251 H 0.0997 0.8883 1.2518 0.075 Uiso 1 1 calc R . .
H252 H 0.1338 0.8620 1.2989 0.075 Uiso 1 1 calc R . .
H253 H 0.0524 0.8682 1.3110 0.075 Uiso 1 1 calc R . .
C110 C 0.3110(3) 0.6740(2) 1.2596(2) 0.0569(13) Uani 1 1 d . . .
H254 H 0.3516 0.6652 1.2725 0.085 Uiso 1 1 calc R . .
H255 H 0.3174 0.6530 1.2305 0.085 Uiso 1 1 calc R . .
H256 H 0.2706 0.6643 1.2893 0.085 Uiso 1 1 calc R . .
C111 C 0.2814(3) 0.7850(2) 1.29384(18) 0.0529(13) Uani 1 1 d . . .
H257 H 0.2452 0.7688 1.3238 0.079 Uiso 1 1 calc R . .
H258 H 0.2666 0.8244 1.2845 0.079 Uiso 1 1 calc R . .
H259 H 0.3233 0.7802 1.3045 0.079 Uiso 1 1 calc R . .
C112 C 0.3776(2) 0.7708(2) 1.1810(2) 0.0509(12) Uani 1 1 d . . .
H260 H 0.3707 0.8107 1.1691 0.076 Uiso 1 1 calc R . .
H261 H 0.3872 0.7514 1.1503 0.076 Uiso 1 1 calc R . .
H262 H 0.4164 0.7616 1.1960 0.076 Uiso 1 1 calc R . .
C113 C 0.1085(2) 1.0061(2) 1.1801(2) 0.0592(14) Uani 1 1 d . . .
H263 H 0.1180 1.0047 1.2142 0.089 Uiso 1 1 calc R . .
H264 H 0.0907 0.9722 1.1808 0.089 Uiso 1 1 calc R . .
H265 H 0.0743 1.0380 1.1751 0.089 Uiso 1 1 calc R . .
C114 C 0.1672(3) 1.0214(2) 1.0589(2) 0.0551(13) Uani 1 1 d . . .
H266 H 0.1345 1.0549 1.0562 0.083 Uiso 1 1 calc R . .
H267 H 0.1467 0.9894 1.0583 0.083 Uiso 1 1 calc R . .
H268 H 0.2090 1.0246 1.0285 0.083 Uiso 1 1 calc R . .
C115 C 0.2181(3) 1.0785(2) 1.1257(3) 0.0767(19) Uani 1 1 d . . .
H269 H 0.2622 1.0828 1.0982 0.115 Uiso 1 1 calc R . .
H270 H 0.2232 1.0774 1.1613 0.115 Uiso 1 1 calc R . .
H271 H 0.1839 1.1096 1.1188 0.115 Uiso 1 1 calc R . .
C116 C 0.2390(2) 0.96233(19) 1.26310(16) 0.0426(11) Uani 1 1 d . . .
H272 H 0.2160 0.9292 1.2759 0.064 Uiso 1 1 calc R . .
H273 H 0.2064 0.9939 1.2543 0.064 Uiso 1 1 calc R . .
H274 H 0.2558 0.9694 1.2913 0.064 Uiso 1 1 calc R . .
C117 C 0.3806(2) 0.89935(18) 1.22184(18) 0.0429(11) Uani 1 1 d . . .
H275 H 0.3950 0.9122 1.2485 0.064 Uiso 1 1 calc R . .
H276 H 0.4201 0.8939 1.1902 0.064 Uiso 1 1 calc R . .
H277 H 0.3621 0.8644 1.2375 0.064 Uiso 1 1 calc R . .
C118 C 0.3538(2) 1.01712(19) 1.17832(19) 0.0491(12) Uani 1 1 d . . .
H278 H 0.3199 1.0481 1.1707 0.074 Uiso 1 1 calc R . .
H279 H 0.3923 1.0133 1.1456 0.074 Uiso 1 1 calc R . .
H280 H 0.3707 1.0240 1.2067 0.074 Uiso 1 1 calc R . .
C119 C 0.3364(3) 0.8699(2) 0.87954(18) 0.0514(12) Uani 1 1 d . . .
H281 H 0.3046 0.8462 0.9059 0.077 Uiso 1 1 calc R . .
H282 H 0.3805 0.8477 0.8653 0.077 Uiso 1 1 calc R . .
H283 H 0.3172 0.8873 0.8499 0.077 Uiso 1 1 calc R . .
C120 C 0.2748(2) 0.98059(18) 0.92008(18) 0.0481(12) Uani 1 1 d . . .
H284 H 0.2663 0.9936 0.8851 0.072 Uiso 1 1 calc R . .
H285 H 0.2849 1.0113 0.9329 0.072 Uiso 1 1 calc R . .
H286 H 0.2341 0.9662 0.9460 0.072 Uiso 1 1 calc R . .
C121 C 0.4258(3) 0.9575(2) 0.8671(2) 0.0691(16) Uani 1 1 d . . .
H287 H 0.4159 0.9763 0.8337 0.104 Uiso 1 1 calc R . .
H288 H 0.4655 0.9290 0.8588 0.104 Uiso 1 1 calc R . .
H289 H 0.4359 0.9843 0.8849 0.104 Uiso 1 1 calc R . .
C122 C 0.4893(2) 0.7939(2) 0.91342(19) 0.0500(12) Uani 1 1 d . . .
H290 H 0.4886 0.8205 0.8809 0.075 Uiso 1 1 calc R . .
H291 H 0.4512 0.7722 0.9231 0.075 Uiso 1 1 calc R . .
H292 H 0.5328 0.7692 0.9067 0.075 Uiso 1 1 calc R . .
C123 C 0.4980(2) 0.78277(19) 1.02916(19) 0.0465(11) Uani 1 1 d . . .
H293 H 0.5402 0.7577 1.0168 0.070 Uiso 1 1 calc R . .
H294 H 0.4596 0.7614 1.0469 0.070 Uiso 1 1 calc R . .
H295 H 0.5035 0.8036 1.0547 0.070 Uiso 1 1 calc R . .
C124 C 0.5479(2) 0.8789(2) 0.9445(2) 0.0572(14) Uani 1 1 d . . .
H296 H 0.5609 0.8858 0.9747 0.086 Uiso 1 1 calc R . .
H297 H 0.5299 0.9139 0.9262 0.086 Uiso 1 1 calc R . .
H298 H 0.5883 0.8618 0.9190 0.086 Uiso 1 1 calc R . .
C125 C 0.14713(18) 0.88158(15) 1.03491(14) 0.0242(7) Uani 1 1 d . . .
C126 C 0.11008(19) 0.89848(15) 0.99517(14) 0.0268(8) Uani 1 1 d . . .
C127 C 0.1447(2) 0.89879(16) 0.93975(15) 0.0311(9) Uani 1 1 d . . .
H299 H 0.1928 0.8874 0.9286 0.037 Uiso 1 1 calc R . .
C128 C 0.1103(2) 0.91514(18) 0.90196(17) 0.0402(10) Uani 1 1 d . . .
H300 H 0.1346 0.9156 0.8649 0.048 Uiso 1 1 calc R . .
C129 C 0.0397(2) 0.93117(19) 0.91757(17) 0.0427(11) Uani 1 1 d . . .
H301 H 0.0157 0.9417 0.8913 0.051 Uiso 1 1 calc R . .
C130 C 0.0051(2) 0.93174(18) 0.97074(18) 0.0393(10) Uani 1 1 d . . .
H302 H -0.0431 0.9428 0.9810 0.047 Uiso 1 1 calc R . .
C131 C 0.03887(19) 0.91631(15) 1.01098(15) 0.0279(8) Uani 1 1 d . . .
C132 C 0.00316(18) 0.91937(15) 1.06704(15) 0.0269(8) Uani 1 1 d . . .
C133 C -0.06765(19) 0.93643(17) 1.08616(17) 0.0368(9) Uani 1 1 d . . .
H303 H -0.0941 0.9452 1.0616 0.044 Uiso 1 1 calc R . .
C134 C -0.0993(2) 0.94063(19) 1.13919(18) 0.0432(11) Uani 1 1 d . . .
H304 H -0.1473 0.9523 1.1510 0.052 Uiso 1 1 calc R . .
C135 C -0.0617(2) 0.92784(19) 1.17604(17) 0.0433(11) Uani 1 1 d . . .
H305 H -0.0839 0.9309 1.2129 0.052 Uiso 1 1 calc R . .
C136 C 0.0077(2) 0.91078(17) 1.15888(16) 0.0353(9) Uani 1 1 d . . .
H306 H 0.0331 0.9021 1.1842 0.042 Uiso 1 1 calc R . .
C137 C 0.04152(18) 0.90603(15) 1.10445(15) 0.0267(8) Uani 1 1 d . . .
C138 C 0.11479(17) 0.88777(15) 1.08683(14) 0.0250(8) Uani 1 1 d . . .
Si56 Si 0.73947(5) 0.67132(4) 0.20533(4) 0.0216(2) Uani 1 1 d . . .
Si57 Si 0.73212(5) 0.76873(4) 0.18409(4) 0.0267(2) Uani 1 1 d . . .
Si58 Si 0.82611(5) 0.77673(4) 0.10496(4) 0.0299(2) Uani 1 1 d . . .
Si59 Si 0.83569(5) 0.70405(4) 0.05659(4) 0.0260(2) Uani 1 1 d U . .
Si60 Si 0.78433(5) 0.63204(4) 0.12386(4) 0.0217(2) Uani 1 1 d . . .
Si61 Si 0.71415(5) 0.56653(4) 0.12341(4) 0.0229(2) Uani 1 1 d . . .
Si62 Si 0.62815(5) 0.56744(4) 0.20788(4) 0.0231(2) Uani 1 1 d . . .
Si63 Si 0.65408(5) 0.61679(4) 0.26461(4) 0.0215(2) Uani 1 1 d . . .
Si64 Si 0.74417(7) 0.81229(5) 0.25108(5) 0.0397(3) Uani 1 1 d . . .
Si65 Si 0.62686(6) 0.80766(5) 0.16782(5) 0.0419(3) Uani 1 1 d . . .
Si66 Si 0.95489(6) 0.68504(7) 0.01371(5) 0.0515(4) Uani 1 1 d U . .
Si67 Si 0.79015(6) 0.73142(6) -0.01695(5) 0.0411(3) Uani 1 1 d . . .
Si68 Si 0.78570(6) 0.48080(5) 0.11544(5) 0.0329(2) Uani 1 1 d . . .
Si69 Si 0.65533(6) 0.57094(5) 0.05911(4) 0.0346(3) Uani 1 1 d . . .
Si70 Si 0.70526(5) 0.55682(4) 0.32662(4) 0.0279(2) Uani 1 1 d . . .
Si71 Si 0.54724(5) 0.65005(4) 0.32323(4) 0.0292(2) Uani 1 1 d . . .
O7 O 0.80946(12) 0.65325(11) 0.22753(10) 0.0300(6) Uani 1 1 d . . .
O8 O 0.84651(12) 0.58565(10) 0.14265(10) 0.0261(5) Uani 1 1 d . . .
C139 C 0.9056(2) 0.77203(19) 0.12563(19) 0.0443(11) Uani 1 1 d . . .
H307 H 0.9458 0.7718 0.0937 0.067 Uiso 1 1 calc R . .
H308 H 0.9100 0.7380 0.1509 0.067 Uiso 1 1 calc R . .
H309 H 0.9025 0.8039 0.1430 0.067 Uiso 1 1 calc R . .
C140 C 0.8192(2) 0.84594(18) 0.06063(19) 0.0481(12) Uani 1 1 d . . .
H310 H 0.8101 0.8755 0.0823 0.072 Uiso 1 1 calc R . .
H311 H 0.7817 0.8488 0.0450 0.072 Uiso 1 1 calc R . .
H312 H 0.8624 0.8493 0.0317 0.072 Uiso 1 1 calc R . .
C141 C 0.6144(2) 0.49488(16) 0.24208(16) 0.0352(9) Uani 1 1 d . . .
H313 H 0.5778 0.4959 0.2762 0.053 Uiso 1 1 calc R . .
H314 H 0.6569 0.4752 0.2491 0.053 Uiso 1 1 calc R . .
H315 H 0.6015 0.4758 0.2187 0.053 Uiso 1 1 calc R . .
C142 C 0.54421(19) 0.60286(18) 0.19614(16) 0.0358(9) Uani 1 1 d . . .
H316 H 0.5299 0.5816 0.1754 0.054 Uiso 1 1 calc R . .
H317 H 0.5502 0.6400 0.1761 0.054 Uiso 1 1 calc R . .
H318 H 0.5091 0.6054 0.2309 0.054 Uiso 1 1 calc R . .
C143 C 0.8328(3) 0.8068(2) 0.2562(2) 0.0538(13) Uani 1 1 d . . .
H319 H 0.8306 0.8180 0.2900 0.081 Uiso 1 1 calc R . .
H320 H 0.8594 0.8309 0.2258 0.081 Uiso 1 1 calc R . .
H321 H 0.8549 0.7686 0.2553 0.081 Uiso 1 1 calc R . .
C144 C 0.6897(3) 0.7829(3) 0.3187(2) 0.0686(16) Uani 1 1 d . . .
H322 H 0.7069 0.7439 0.3273 0.103 Uiso 1 1 calc R . .
H323 H 0.6422 0.7863 0.3180 0.103 Uiso 1 1 calc R . .
H324 H 0.6915 0.8031 0.3461 0.103 Uiso 1 1 calc R . .
C145 C 0.7157(3) 0.8879(2) 0.2356(3) 0.0714(17) Uani 1 1 d . . .
H325 H 0.7282 0.9077 0.2586 0.107 Uiso 1 1 calc R . .
H326 H 0.6658 0.8943 0.2424 0.107 Uiso 1 1 calc R . .
H327 H 0.7381 0.9012 0.1977 0.107 Uiso 1 1 calc R . .
C146 C 0.5643(2) 0.8361(2) 0.2281(2) 0.0659(16) Uani 1 1 d . . .
H328 H 0.5709 0.8742 0.2267 0.099 Uiso 1 1 calc R . .
H329 H 0.5720 0.8137 0.2611 0.099 Uiso 1 1 calc R . .
H330 H 0.5174 0.8352 0.2280 0.099 Uiso 1 1 calc R . .
C147 C 0.5919(2) 0.7519(2) 0.1512(2) 0.0557(13) Uani 1 1 d . . .
H331 H 0.5492 0.7673 0.1422 0.084 Uiso 1 1 calc R . .
H332 H 0.5826 0.7226 0.1824 0.084 Uiso 1 1 calc R . .
H333 H 0.6254 0.7367 0.1204 0.084 Uiso 1 1 calc R . .
C148 C 0.6346(3) 0.8674(2) 0.1116(3) 0.0767(19) Uani 1 1 d . . .
H405 H 0.6636 0.8548 0.0778 0.115 Uiso 1 1 calc R . .
H406 H 0.6553 0.8957 0.1194 0.115 Uiso 1 1 calc R . .
H407 H 0.5890 0.8829 0.1081 0.115 Uiso 1 1 calc R . .
C149 C 1.0091(2) 0.6611(2) 0.0596(2) 0.0540(11) Uani 1 1 d U . .
H408 H 1.0300 0.6230 0.0561 0.081 Uiso 1 1 calc R . .
H409 H 0.9807 0.6630 0.0968 0.081 Uiso 1 1 calc R . .
H410 H 1.0452 0.6848 0.0501 0.081 Uiso 1 1 calc R . .
C150 C 0.9846(3) 0.7541(3) -0.0257(2) 0.0809(15) Uani 1 1 d U . .
H340 H 1.0272 0.7470 -0.0545 0.121 Uiso 1 1 calc R . .
H341 H 0.9926 0.7750 -0.0013 0.121 Uiso 1 1 calc R . .
H342 H 0.9491 0.7754 -0.0415 0.121 Uiso 1 1 calc R . .
C151 C 0.9757(3) 0.6362(3) -0.0338(3) 0.0876(16) Uani 1 1 d U . .
H343 H 1.0256 0.6276 -0.0477 0.131 Uiso 1 1 calc R . .
H344 H 0.9567 0.6526 -0.0637 0.131 Uiso 1 1 calc R . .
H345 H 0.9559 0.6023 -0.0153 0.131 Uiso 1 1 calc R . .
C152 C 0.8444(3) 0.7762(2) -0.0736(2) 0.0652(15) Uani 1 1 d . . .
H346 H 0.8226 0.7879 -0.1024 0.098 Uiso 1 1 calc R . .
H347 H 0.8897 0.7554 -0.0875 0.098 Uiso 1 1 calc R . .
H348 H 0.8496 0.8087 -0.0606 0.098 Uiso 1 1 calc R . .
C153 C 0.7897(3) 0.6674(3) -0.0426(2) 0.0686(16) Uani 1 1 d . . .
H349 H 0.7628 0.6423 -0.0135 0.103 Uiso 1 1 calc R . .
H350 H 0.8369 0.6494 -0.0554 0.103 Uiso 1 1 calc R . .
H351 H 0.7694 0.6769 -0.0724 0.103 Uiso 1 1 calc R . .
C154 C 0.7019(2) 0.7714(2) -0.0016(2) 0.0643(15) Uani 1 1 d . . .
H352 H 0.7040 0.8081 0.0052 0.096 Uiso 1 1 calc R . .
H353 H 0.6715 0.7518 0.0303 0.096 Uiso 1 1 calc R . .
H354 H 0.6841 0.7753 -0.0324 0.096 Uiso 1 1 calc R . .
C155 C 0.8274(2) 0.45262(17) 0.16988(18) 0.0399(10) Uani 1 1 d . . .
H355 H 0.8623 0.4213 0.1592 0.060 Uiso 1 1 calc R . .
H356 H 0.7927 0.4403 0.2032 0.060 Uiso 1 1 calc R . .
H357 H 0.8491 0.4814 0.1758 0.060 Uiso 1 1 calc R . .
C156 C 0.7335(3) 0.42678(18) 0.1160(2) 0.0507(12) Uani 1 1 d . . .
H358 H 0.7632 0.3915 0.1116 0.076 Uiso 1 1 calc R . .
H359 H 0.7129 0.4380 0.0864 0.076 Uiso 1 1 calc R . .
H360 H 0.6972 0.4226 0.1504 0.076 Uiso 1 1 calc R . .
C157 C 0.8540(2) 0.4884(2) 0.04869(19) 0.0561(13) Uani 1 1 d . . .
H361 H 0.8715 0.5237 0.0426 0.084 Uiso 1 1 calc R . .
H362 H 0.8344 0.4874 0.0199 0.084 Uiso 1 1 calc R . .
H363 H 0.8915 0.4581 0.0488 0.084 Uiso 1 1 calc R . .
C158 C 0.6123(2) 0.64199(19) 0.04131(19) 0.0498(12) Uani 1 1 d . . .
H364 H 0.6470 0.6671 0.0248 0.075 Uiso 1 1 calc R . .
H365 H 0.5801 0.6547 0.0740 0.075 Uiso 1 1 calc R . .
H366 H 0.5874 0.6413 0.0158 0.075 Uiso 1 1 calc R . .
C159 C 0.7114(3) 0.5436(2) -0.00364(18) 0.0606(14) Uani 1 1 d . . .
H367 H 0.6864 0.5508 -0.0305 0.091 Uiso 1 1 calc R . .
H368 H 0.7244 0.5038 0.0048 0.091 Uiso 1 1 calc R . .
H369 H 0.7528 0.5619 -0.0181 0.091 Uiso 1 1 calc R . .
C160 C 0.5866(2) 0.5244(2) 0.0868(2) 0.0546(13) Uani 1 1 d . . .
H370 H 0.5500 0.5397 0.1161 0.082 Uiso 1 1 calc R . .
H371 H 0.6063 0.4877 0.1006 0.082 Uiso 1 1 calc R . .
H372 H 0.5677 0.5216 0.0582 0.082 Uiso 1 1 calc R . .
C161 C 0.7407(2) 0.59823(18) 0.36026(17) 0.0413(10) Uani 1 1 d . . .
H373 H 0.7600 0.5736 0.3872 0.062 Uiso 1 1 calc R . .
H374 H 0.7040 0.6252 0.3779 0.062 Uiso 1 1 calc R . .
H375 H 0.7768 0.6176 0.3333 0.062 Uiso 1 1 calc R . .
C162 C 0.7764(2) 0.50552(18) 0.29419(18) 0.0415(10) Uani 1 1 d . . .
H376 H 0.8117 0.5250 0.2664 0.062 Uiso 1 1 calc R . .
H377 H 0.7584 0.4822 0.2777 0.062 Uiso 1 1 calc R . .
H378 H 0.7963 0.4824 0.3214 0.062 Uiso 1 1 calc R . .
C163 C 0.6419(2) 0.51564(16) 0.38028(16) 0.0367(9) Uani 1 1 d . . .
H379 H 0.6654 0.4903 0.4042 0.055 Uiso 1 1 calc R . .
H380 H 0.6216 0.4944 0.3634 0.055 Uiso 1 1 calc R . .
H381 H 0.6057 0.5407 0.4012 0.055 Uiso 1 1 calc R . .
C164 C 0.5601(2) 0.66898(18) 0.38376(16) 0.0409(10) Uani 1 1 d . . .
H382 H 0.5886 0.6988 0.3724 0.061 Uiso 1 1 calc R . .
H383 H 0.5828 0.6368 0.4024 0.061 Uiso 1 1 calc R . .
H384 H 0.5155 0.6812 0.4082 0.061 Uiso 1 1 calc R . .
C165 C 0.4926(2) 0.59238(17) 0.34833(18) 0.0402(10) Uani 1 1 d . . .
H385 H 0.4517 0.6031 0.3772 0.060 Uiso 1 1 calc R . .
H386 H 0.5190 0.5591 0.3622 0.060 Uiso 1 1 calc R . .
H387 H 0.4788 0.5850 0.3187 0.060 Uiso 1 1 calc R . .
C166 C 0.4932(2) 0.70838(19) 0.29363(18) 0.0463(11) Uani 1 1 d . . .
H388 H 0.4851 0.6983 0.2626 0.070 Uiso 1 1 calc R . .
H389 H 0.5168 0.7412 0.2820 0.070 Uiso 1 1 calc R . .
H390 H 0.4492 0.7163 0.3208 0.070 Uiso 1 1 calc R . .
C167 C 0.87223(17) 0.62223(14) 0.21022(14) 0.0231(7) Uani 1 1 d . . .
C168 C 0.92067(18) 0.62388(15) 0.23875(15) 0.0283(8) Uani 1 1 d . . .
C169 C 0.9028(2) 0.65563(16) 0.28015(17) 0.0344(9) Uani 1 1 d . . .
H391 H 0.8588 0.6768 0.2891 0.041 Uiso 1 1 calc R . .
C170 C 0.9477(2) 0.65688(18) 0.30813(19) 0.0441(11) Uani 1 1 d . . .
H392 H 0.9348 0.6788 0.3360 0.053 Uiso 1 1 calc R . .
C171 C 1.0123(2) 0.62582(18) 0.29534(19) 0.0451(11) Uani 1 1 d . . .
H393 H 1.0434 0.6264 0.3148 0.054 Uiso 1 1 calc R . .
C172 C 1.0311(2) 0.59474(18) 0.25515(19) 0.0405(10) Uani 1 1 d . . .
H394 H 1.0754 0.5739 0.2469 0.049 Uiso 1 1 calc R . .
C173 C 0.98649(19) 0.59266(16) 0.22538(16) 0.0311(9) Uani 1 1 d . . .
C174 C 1.00508(18) 0.55968(16) 0.18268(16) 0.0305(8) Uani 1 1 d . . .
C175 C 1.0706(2) 0.52852(19) 0.16562(19) 0.0434(11) Uani 1 1 d . . .
H395 H 1.1041 0.5287 0.1830 0.052 Uiso 1 1 calc R . .
C176 C 1.0865(2) 0.4984(2) 0.1249(2) 0.0514(12) Uani 1 1 d . . .
H396 H 1.1310 0.4784 0.1137 0.062 Uiso 1 1 calc R . .
C177 C 1.0380(2) 0.49665(19) 0.09929(19) 0.0458(11) Uani 1 1 d . . .
H397 H 1.0494 0.4751 0.0712 0.055 Uiso 1 1 calc R . .
C178 C 0.9740(2) 0.52585(16) 0.11462(16) 0.0338(9) Uani 1 1 d . . .
H398 H 0.9413 0.5245 0.0970 0.041 Uiso 1 1 calc R . .
C179 C 0.95622(18) 0.55800(15) 0.15624(15) 0.0276(8) Uani 1 1 d . . .
C180 C 0.88985(17) 0.59086(14) 0.17071(14) 0.0234(7) Uani 1 1 d . . .
C181 C 0.7564(16) 0.8943(12) 0.6843(9) 0.054(3) Uani 0.293(2) 1 d PU A 2
H414 H 0.7723 0.9020 0.6448 0.081 Uiso 0.293(2) 1 calc PR A 2
H415 H 0.7805 0.9142 0.6992 0.081 Uiso 0.293(2) 1 calc PR A 2
H416 H 0.7069 0.9064 0.6968 0.081 Uiso 0.293(2) 1 calc PR A 2

loop_
_atom_site_aniso_label
_atom_site_aniso_U_11
_atom_site_aniso_U_22
_atom_site_aniso_U_33
_atom_site_aniso_U_23
_atom_site_aniso_U_13
_atom_site_aniso_U_12
Si1 0.0158(4) 0.0230(5) 0.0197(5) -0.0019(4) -0.0045(4) -0.0011(4)
Si2 0.0248(5) 0.0260(5) 0.0244(5) 0.0006(4) -0.0023(4) -0.0029(4)
Si3 0.0265(5) 0.0292(6) 0.0395(6) -0.0047(5) -0.0016(5) -0.0110(5)
Si4 0.0235(5) 0.0211(5) 0.0296(5) -0.0059(4) -0.0084(4) -0.0035(4)
Si5 0.0169(4) 0.0214(5) 0.0205(5) -0.0035(4) -0.0070(4) -0.0025(4)
Si6 0.0179(4) 0.0207(5) 0.0189(5) -0.0039(4) -0.0050(4) -0.0013(4)
Si7 0.0218(5) 0.0246(5) 0.0219(5) -0.0045(4) -0.0057(4) -0.0065(4)
Si8 0.0230(5) 0.0234(5) 0.0192(5) -0.0046(4) -0.0073(4) -0.0020(4)
Si9 0.0309(6) 0.0470(7) 0.0347(6) 0.0044(5) 0.0080(5) 0.0030(5)
Si10 0.0419(6) 0.0285(6) 0.0264(5) 0.0004(5) -0.0081(5) -0.0016(5)
Si11 0.0426(7) 0.0254(6) 0.0415(6) -0.0095(5) -0.0211(5) -0.0037(5)
Si12 0.0309(6) 0.0288(6) 0.0346(6) -0.0053(5) -0.0143(5) 0.0003(5)
Si13 0.0295(5) 0.0282(5) 0.0206(5) -0.0023(4) -0.0086(4) -0.0019(4)
Si14 0.0201(5) 0.0280(6) 0.0334(6) -0.0075(5) -0.0001(4) -0.0006(4)
Si15 0.0321(6) 0.0249(5) 0.0275(5) -0.0070(4) -0.0090(4) 0.0017(4)
Si16 0.0338(6) 0.0319(6) 0.0230(5) -0.0048(4) -0.0131(4) -0.0046(5)
O1 0.0245(13) 0.0290(14) 0.0295(13) -0.0125(11) -0.0138(11) 0.0072(11)
O2 0.0200(12) 0.0395(15) 0.0220(12) -0.0122(11) -0.0094(10) 0.0066(11)
C1 0.031(2) 0.070(4) 0.074(4) -0.028(3) -0.014(2) -0.011(2)
C2 0.065(3) 0.042(3) 0.053(3) -0.006(2) 0.016(3) -0.023(2)
C3 0.041(2) 0.031(2) 0.038(2) -0.0048(18) -0.0037(19) -0.0149(18)
C4 0.0248(19) 0.051(3) 0.034(2) -0.0102(19) -0.0102(17) -0.0063(18)
C5 0.024(2) 0.047(3) 0.079(4) 0.001(3) 0.002(2) -0.007(2)
C6 0.054(3) 0.057(3) 0.035(2) -0.017(2) -0.005(2) 0.015(2)
C7 0.053(3) 0.101(5) 0.053(3) 0.025(3) 0.023(3) 0.008(3)
C8 0.067(3) 0.038(3) 0.033(2) -0.008(2) -0.008(2) 0.003(2)
C9 0.065(3) 0.038(3) 0.054(3) 0.020(2) -0.015(3) -0.009(2)
C10 0.050(3) 0.041(3) 0.038(2) -0.009(2) -0.017(2) 0.004(2)
C11 0.084(4) 0.072(4) 0.133(6) -0.057(4) -0.075(4) 0.020(3)
C12 0.086(4) 0.083(4) 0.042(3) -0.024(3) -0.012(3) -0.038(3)
C13 0.107(5) 0.033(3) 0.054(3) -0.008(2) -0.032(3) -0.017(3)
C14 0.043(2) 0.047(3) 0.040(2) 0.001(2) -0.021(2) -0.014(2)
C15 0.035(3) 0.073(4) 0.071(4) -0.033(3) -0.016(2) 0.011(2)
C16 0.075(4) 0.036(3) 0.057(3) 0.007(2) -0.039(3) -0.013(2)
C17 0.040(2) 0.035(2) 0.038(2) 0.0025(18) -0.0171(19) 0.0029(19)
C18 0.044(3) 0.047(3) 0.032(2) 0.005(2) -0.0064(19) -0.007(2)
C19 0.046(3) 0.050(3) 0.029(2) -0.0113(19) -0.0144(19) -0.007(2)
C20 0.042(2) 0.043(3) 0.044(3) -0.023(2) 0.001(2) 0.001(2)
C21 0.028(2) 0.043(3) 0.047(3) -0.007(2) -0.0005(19) -0.0090(19)
C22 0.026(2) 0.049(3) 0.064(3) -0.002(2) -0.007(2) 0.008(2)
C23 0.054(3) 0.042(3) 0.037(2) -0.014(2) -0.006(2) 0.008(2)
C24 0.050(3) 0.034(2) 0.038(2) -0.0019(19) -0.020(2) 0.002(2)
C25 0.055(3) 0.030(2) 0.059(3) -0.012(2) -0.021(2) -0.003(2)
C26 0.058(3) 0.048(3) 0.028(2) -0.0079(19) -0.018(2) 0.001(2)
C27 0.047(3) 0.044(3) 0.042(3) 0.001(2) -0.019(2) 0.004(2)
C28 0.047(3) 0.050(3) 0.052(3) -0.015(2) -0.021(2) -0.015(2)
C29 0.0212(17) 0.0250(18) 0.0244(18) -0.0022(14) -0.0113(14) -0.0028(14)
C30 0.0201(17) 0.0255(19) 0.0222(17) -0.0018(14) -0.0034(14) 0.0011(14)
C31 0.028(2) 0.032(2) 0.031(2) -0.0065(17) -0.0113(16) 0.0031(16)
C32 0.032(2) 0.037(2) 0.032(2) -0.0087(18) -0.0048(17) 0.0077(18)
C33 0.0187(19) 0.050(3) 0.046(3) -0.007(2) -0.0059(18) 0.0074(18)
C34 0.0178(18) 0.045(2) 0.039(2) -0.0048(19) -0.0104(16) 0.0007(17)
C35 0.0175(17) 0.031(2) 0.0284(19) 0.0012(16) -0.0058(15) -0.0044(15)
C36 0.0223(18) 0.030(2) 0.0289(19) 0.0000(16) -0.0105(15) -0.0045(15)
C37 0.0178(18) 0.042(2) 0.041(2) -0.0013(19) -0.0136(17) -0.0049(16)
C38 0.034(2) 0.051(3) 0.039(2) -0.007(2) -0.0202(19) -0.010(2)
C39 0.040(2) 0.045(3) 0.035(2) -0.0128(19) -0.0162(19) -0.0045(19)
C40 0.0251(19) 0.037(2) 0.032(2) -0.0089(17) -0.0115(16) 0.0012(16)
C41 0.0223(17) 0.0260(19) 0.0231(18) -0.0024(15) -0.0084(14) -0.0021(15)
C42 0.0146(16) 0.0243(18) 0.0266(18) -0.0057(15) -0.0057(14) 0.0001(14)
Si17 0.0194(5) 0.0227(5) 0.0250(5) -0.0037(4) -0.0063(4) -0.0028(4)
Si18 0.0209(5) 0.0244(5) 0.0194(5) -0.0027(4) -0.0049(4) -0.0027(4)
Si19 0.0411(6) 0.0241(5) 0.0265(5) -0.0034(4) -0.0026(5) -0.0083(5)
Si20 0.0268(5) 0.0265(5) 0.0248(5) -0.0070(4) -0.0061(4) -0.0072(4)
Si21 0.0182(5) 0.0222(5) 0.0230(5) -0.0019(4) -0.0063(4) -0.0016(4)
Si22 0.0256(10) 0.0269(9) 0.0187(9) -0.0046(7) -0.0025(7) -0.0076(8)
Si23 0.0212(7) 0.0234(7) 0.0232(7) -0.0046(6) -0.0023(6) -0.0074(6)
Si24 0.0236(12) 0.0194(11) 0.022(2) -0.0032(17) -0.0008(16) -0.0028(8)
Si25 0.0309(6) 0.0483(7) 0.0215(5) -0.0048(5) -0.0093(4) 0.0029(5)
Si26 0.0243(5) 0.0583(8) 0.0342(6) -0.0189(6) -0.0093(5) 0.0059(5)
Si27 0.0355(6) 0.0297(6) 0.0360(6) -0.0084(5) -0.0052(5) -0.0017(5)
Si28 0.0310(6) 0.0327(6) 0.0431(7) 0.0023(5) -0.0136(5) -0.0080(5)
Si29 0.032(2) 0.049(2) 0.0342(16) -0.0108(12) -0.0026(16) 0.0020(15)
Si30 0.0402(9) 0.0392(10) 0.0246(8) -0.0034(8) -0.0101(7) -0.0138(8)
Si31 0.0403(10) 0.0302(9) 0.0299(9) -0.0115(7) -0.0014(8) -0.0080(7)
Si32 0.0267(9) 0.0259(9) 0.0503(12) 0.0031(9) -0.0132(9) -0.0012(7)
O3 0.0231(13) 0.0481(17) 0.0324(14) -0.0220(13) -0.0107(11) 0.0053(12)
O4 0.0362(15) 0.0347(15) 0.0380(15) -0.0184(12) -0.0232(13) 0.0094(12)
C43 0.103(4) 0.036(3) 0.036(3) -0.003(2) -0.018(3) 0.029(3)
C44 0.076(4) 0.055(3) 0.047(3) -0.015(2) 0.008(3) -0.045(3)
C45 0.023(3) 0.045(3) 0.043(3) -0.017(3) -0.007(2) -0.008(2)
C46 0.049(3) 0.033(2) 0.045(3) 0.007(2) -0.001(2) -0.019(2)
C47 0.043(3) 0.088(4) 0.035(2) -0.002(3) -0.018(2) 0.012(3)
C48 0.134(6) 0.068(4) 0.075(4) -0.038(3) -0.070(4) 0.022(4)
C49 0.064(4) 0.118(5) 0.042(3) 0.036(3) -0.015(3) -0.031(4)
C50 0.042(3) 0.157(7) 0.048(3) -0.014(4) 0.005(2) -0.041(4)
C51 0.107(5) 0.087(5) 0.107(5) -0.070(4) -0.066(4) 0.054(4)
C52 0.052(3) 0.065(3) 0.061(3) -0.027(3) -0.036(3) 0.016(3)
C53 0.043(3) 0.045(3) 0.067(3) -0.007(2) -0.016(2) 0.002(2)
C54 0.057(3) 0.058(3) 0.050(3) -0.012(3) 0.005(2) 0.008(3)
C55 0.060(3) 0.033(2) 0.052(3) -0.008(2) -0.021(2) -0.011(2)
C56 0.042(3) 0.044(3) 0.177(8) 0.022(4) -0.020(4) -0.006(3)
C57 0.062(3) 0.095(4) 0.037(3) 0.006(3) -0.020(2) -0.017(3)
C58 0.038(2) 0.046(3) 0.053(3) -0.004(2) -0.016(2) -0.016(2)
C59 0.033(3) 0.051(4) 0.063(4) 0.004(3) -0.013(3) -0.012(3)
C60 0.045(3) 0.074(3) 0.075(3) 0.024(3) 0.011(2) -0.014(3)
C61 0.047(4) 0.081(4) 0.069(4) -0.036(4) 0.000(3) 0.009(3)
C62 0.071(5) 0.058(5) 0.051(4) -0.019(4) -0.022(4) -0.025(4)
C63 0.048(4) 0.052(4) 0.053(4) 0.001(3) -0.021(3) -0.015(3)
C64 0.057(5) 0.067(5) 0.020(4) 0.012(3) -0.019(3) -0.016(4)
C65 0.064(5) 0.058(5) 0.040(4) -0.020(3) 0.006(3) -0.016(4)
C66 0.071(5) 0.065(5) 0.052(4) -0.024(4) -0.031(4) -0.006(4)
C67 0.087(6) 0.034(4) 0.034(4) -0.010(4) -0.007(5) -0.026(4)
C68 0.040(4) 0.032(4) 0.089(6) -0.017(4) -0.010(4) 0.007(3)
C69 0.052(4) 0.043(4) 0.064(5) 0.014(3) -0.022(4) -0.004(3)
C70 0.042(4) 0.051(4) 0.061(5) -0.002(4) -0.022(4) -0.008(4)
C71 0.0184(17) 0.038(2) 0.0249(18) -0.0060(16) -0.0072(14) -0.0024(15)
C72 0.0226(19) 0.055(3) 0.0249(19) -0.0042(18) -0.0075(15) -0.0133(18)
C73 0.029(2) 0.086(4) 0.042(3) -0.026(3) -0.012(2) -0.007(2)
C74 0.048(3) 0.112(5) 0.041(3) -0.032(3) -0.016(2) -0.023(3)
C75 0.042(3) 0.102(4) 0.044(3) -0.002(3) -0.026(2) -0.030(3)
C76 0.028(2) 0.075(3) 0.041(3) 0.005(2) -0.0175(19) -0.018(2)
C77 0.0230(19) 0.052(3) 0.028(2) 0.0065(18) -0.0085(16) -0.0111(18)
C78 0.0196(18) 0.046(2) 0.029(2) 0.0053(18) -0.0079(16) -0.0005(17)
C79 0.022(2) 0.055(3) 0.060(3) 0.006(2) -0.015(2) 0.002(2)
C80 0.027(2) 0.048(3) 0.076(4) -0.004(3) -0.006(2) 0.011(2)
C81 0.037(2) 0.040(3) 0.055(3) -0.012(2) 0.001(2) 0.007(2)
C82 0.031(2) 0.033(2) 0.037(2) -0.0034(18) -0.0047(18) 0.0034(18)
C83 0.0212(18) 0.035(2) 0.029(2) 0.0003(17) -0.0056(15) 0.0015(16)
C84 0.0216(18) 0.033(2) 0.0230(18) -0.0023(15) -0.0098(15) 0.0011(15)
Si33 0.031(4) 0.026(3) 0.020(5) -0.007(4) 0.001(4) -0.005(3)
Si34 0.032(2) 0.028(2) 0.0277(19) -0.0029(15) -0.0035(16) -0.0030(16)
Si35 0.025(3) 0.026(2) 0.018(2) -0.0030(17) -0.0027(16) -0.0051(19)
Si36 0.033(5) 0.041(5) 0.026(4) 0.005(3) -0.004(4) -0.013(4)
Si37 0.0298(19) 0.035(2) 0.0226(19) -0.0038(17) -0.0071(16) 0.0017(17)
Si38 0.068(3) 0.042(3) 0.052(3) -0.016(2) -0.022(3) -0.018(2)
Si39 0.036(3) 0.031(2) 0.044(3) -0.010(2) -0.004(2) -0.0011(19)
C85 0.068(12) 0.061(11) 0.036(9) -0.021(8) -0.023(8) 0.030(9)
C86 0.043(10) 0.107(17) 0.030(9) 0.006(10) 0.005(8) 0.027(10)
C87 0.044(10) 0.103(16) 0.058(11) -0.002(11) -0.029(9) -0.024(10)
C89 0.043(5) 0.041(5) 0.030(5) -0.012(4) -0.016(5) -0.004(4)
C90 0.041(4) 0.046(6) 0.031(5) -0.005(4) -0.018(4) -0.004(4)
C91 0.043(6) 0.041(5) 0.026(5) -0.001(4) -0.017(5) -0.005(5)
C92 0.079(6) 0.063(6) 0.054(4) -0.013(5) -0.044(5) -0.009(6)
C93 0.070(4) 0.065(6) 0.063(6) -0.014(6) -0.043(5) -0.015(6)
C94 0.041(10) 0.045(10) 0.045(10) -0.003(8) -0.009(8) -0.002(8)
C95 0.050(10) 0.056(11) 0.073(13) -0.038(10) 0.005(9) -0.021(9)
C96 0.060(12) 0.037(9) 0.080(14) 0.001(9) -0.015(10) -0.002(8)
Si40 0.0205(5) 0.0254(5) 0.0209(5) -0.0049(4) -0.0076(4) -0.0016(4)
Si41 0.0258(5) 0.0253(5) 0.0294(5) -0.0078(4) -0.0074(4) -0.0025(4)
Si42 0.0313(6) 0.0293(6) 0.0280(5) -0.0046(4) -0.0072(4) -0.0093(5)
Si43 0.0341(6) 0.0318(6) 0.0210(5) -0.0015(4) -0.0086(4) -0.0105(5)
Si44 0.0210(5) 0.0263(5) 0.0191(5) -0.0042(4) -0.0053(4) -0.0021(4)
Si45 0.0250(5) 0.0243(5) 0.0221(5) -0.0059(4) -0.0067(4) -0.0010(4)
Si46 0.0279(5) 0.0368(6) 0.0241(5) -0.0067(4) -0.0036(4) -0.0125(5)
Si47 0.0221(5) 0.0300(5) 0.0203(5) -0.0049(4) -0.0046(4) -0.0033(4)
Si48 0.0356(6) 0.0392(6) 0.0318(6) -0.0151(5) -0.0061(5) -0.0094(5)
Si49 0.0343(6) 0.0322(6) 0.0573(8) -0.0132(6) -0.0145(6) 0.0049(5)
Si50 0.0424(7) 0.0434(7) 0.0249(6) -0.0055(5) -0.0020(5) -0.0134(6)
Si51 0.0433(7) 0.0377(6) 0.0333(6) 0.0010(5) -0.0180(5) -0.0092(5)
Si52 0.0404(7) 0.0283(6) 0.0501(7) -0.0070(5) -0.0186(6) 0.0073(5)
Si53 0.0349(6) 0.0345(6) 0.0247(5) -0.0078(5) -0.0085(5) -0.0072(5)
Si54 0.0449(7) 0.0453(7) 0.0228(5) 0.0003(5) -0.0109(5) -0.0046(6)
Si55 0.0222(5) 0.0400(6) 0.0348(6) -0.0115(5) -0.0029(5) -0.0024(5)
O5 0.0198(12) 0.0436(16) 0.0201(12) -0.0105(11) -0.0048(10) 0.0054(11)
O6 0.0237(13) 0.0619(19) 0.0199(13) -0.0120(13) -0.0062(11) 0.0009(13)
C97 0.036(2) 0.057(3) 0.036(2) -0.018(2) -0.0068(19) -0.010(2)
C98 0.058(3) 0.036(2) 0.049(3) 0.003(2) -0.013(2) -0.019(2)
C99 0.080(4) 0.046(3) 0.040(3) -0.004(2) -0.002(3) -0.036(3)
C100 0.030(2) 0.091(4) 0.043(3) -0.033(3) -0.006(2) -0.013(2)
C101 0.051(3) 0.050(3) 0.047(3) -0.013(2) -0.023(2) -0.011(2)
C102 0.053(3) 0.062(3) 0.037(2) -0.020(2) -0.007(2) -0.014(2)
C103 0.049(3) 0.049(3) 0.057(3) -0.019(2) -0.012(2) -0.012(2)
C104 0.066(4) 0.037(3) 0.142(6) -0.020(3) -0.039(4) 0.002(3)
C105 0.039(3) 0.065(3) 0.062(3) -0.028(3) -0.011(2) 0.010(2)
C106 0.050(3) 0.049(3) 0.063(3) -0.006(2) -0.021(3) 0.010(2)
C107 0.039(3) 0.061(3) 0.046(3) -0.008(2) 0.000(2) -0.014(2)
C108 0.065(3) 0.068(3) 0.031(2) 0.004(2) -0.002(2) -0.025(3)
C109 0.057(3) 0.053(3) 0.039(3) -0.015(2) -0.008(2) -0.011(2)
C110 0.067(3) 0.054(3) 0.055(3) 0.011(2) -0.034(3) -0.012(3)
C111 0.063(3) 0.067(3) 0.040(3) -0.006(2) -0.025(2) -0.020(3)
C112 0.043(3) 0.055(3) 0.054(3) -0.007(2) -0.011(2) -0.012(2)
C113 0.044(3) 0.063(3) 0.065(3) -0.027(3) -0.012(2) 0.018(2)
C114 0.059(3) 0.049(3) 0.059(3) 0.010(2) -0.032(3) -0.003(2)
C115 0.086(4) 0.031(3) 0.126(6) -0.015(3) -0.056(4) 0.007(3)
C116 0.047(3) 0.052(3) 0.031(2) -0.014(2) -0.0064(19) -0.013(2)
C117 0.045(3) 0.047(3) 0.043(3) -0.012(2) -0.021(2) -0.001(2)
C118 0.054(3) 0.045(3) 0.051(3) -0.014(2) -0.011(2) -0.015(2)
C119 0.057(3) 0.068(3) 0.036(2) -0.018(2) -0.026(2) 0.008(3)
C120 0.063(3) 0.041(3) 0.043(3) 0.002(2) -0.028(2) -0.002(2)
C121 0.076(4) 0.075(4) 0.041(3) 0.015(3) -0.007(3) -0.018(3)
C122 0.049(3) 0.053(3) 0.045(3) -0.023(2) -0.010(2) 0.008(2)
C123 0.042(3) 0.048(3) 0.053(3) -0.015(2) -0.021(2) 0.006(2)
C124 0.034(2) 0.069(4) 0.065(3) -0.020(3) 0.002(2) -0.017(2)
C125 0.0238(18) 0.0256(19) 0.0225(18) -0.0047(15) -0.0083(14) 0.0023(15)
C126 0.0281(19) 0.029(2) 0.0253(18) -0.0055(15) -0.0125(15) 0.0009(16)
C127 0.030(2) 0.038(2) 0.0266(19) -0.0100(17) -0.0125(16) 0.0053(17)
C128 0.045(2) 0.046(3) 0.032(2) -0.0084(19) -0.0162(19) 0.001(2)
C129 0.042(2) 0.054(3) 0.038(2) -0.009(2) -0.025(2) 0.005(2)
C130 0.031(2) 0.045(3) 0.047(3) -0.012(2) -0.0209(19) 0.0059(19)
C131 0.0259(19) 0.028(2) 0.032(2) -0.0027(16) -0.0152(16) 0.0013(15)
C132 0.0202(17) 0.0263(19) 0.034(2) -0.0031(16) -0.0096(15) -0.0016(15)
C133 0.024(2) 0.043(2) 0.044(2) -0.008(2) -0.0112(18) -0.0025(18)
C134 0.020(2) 0.053(3) 0.051(3) -0.011(2) -0.0051(19) 0.0020(19)
C135 0.029(2) 0.058(3) 0.033(2) -0.010(2) 0.0032(18) 0.000(2)
C136 0.029(2) 0.046(2) 0.027(2) -0.0057(18) -0.0043(16) -0.0032(18)
C137 0.0218(18) 0.0266(19) 0.0292(19) -0.0077(16) -0.0032(15) -0.0011(15)
C138 0.0199(17) 0.033(2) 0.0234(18) -0.0055(15) -0.0073(14) -0.0025(15)
Si56 0.0206(5) 0.0214(5) 0.0240(5) -0.0036(4) -0.0081(4) -0.0029(4)
Si57 0.0254(5) 0.0206(5) 0.0325(6) -0.0050(4) -0.0054(4) -0.0035(4)
Si58 0.0288(5) 0.0272(6) 0.0319(6) -0.0040(4) -0.0043(5) -0.0079(4)
Si59 0.0256(5) 0.0279(5) 0.0229(5) -0.0010(4) -0.0052(4) -0.0059(4)
Si60 0.0192(5) 0.0224(5) 0.0229(5) -0.0032(4) -0.0066(4) -0.0008(4)
Si61 0.0241(5) 0.0245(5) 0.0213(5) -0.0048(4) -0.0075(4) -0.0035(4)
Si62 0.0231(5) 0.0241(5) 0.0235(5) -0.0045(4) -0.0070(4) -0.0053(4)
Si63 0.0212(5) 0.0222(5) 0.0211(5) -0.0051(4) -0.0055(4) -0.0026(4)
Si64 0.0458(7) 0.0340(6) 0.0402(7) -0.0153(5) -0.0039(5) -0.0127(5)
Si65 0.0284(6) 0.0349(6) 0.0541(8) 0.0056(6) -0.0104(5) -0.0008(5)
Si66 0.0295(6) 0.0825(10) 0.0320(6) -0.0075(6) -0.0034(5) 0.0068(6)
Si67 0.0367(6) 0.0550(8) 0.0303(6) 0.0056(5) -0.0124(5) -0.0115(6)
Si68 0.0344(6) 0.0304(6) 0.0349(6) -0.0135(5) -0.0112(5) 0.0041(5)
Si69 0.0386(6) 0.0412(7) 0.0288(6) -0.0062(5) -0.0171(5) -0.0032(5)
Si70 0.0302(5) 0.0291(6) 0.0261(5) -0.0026(4) -0.0123(4) -0.0031(4)
Si71 0.0262(5) 0.0282(6) 0.0284(5) -0.0076(4) -0.0005(4) -0.0016(4)
O7 0.0240(13) 0.0388(15) 0.0309(14) -0.0158(12) -0.0115(11) 0.0046(11)
O8 0.0251(13) 0.0263(13) 0.0295(13) -0.0105(11) -0.0130(11) 0.0060(11)
C139 0.034(2) 0.053(3) 0.050(3) -0.022(2) -0.007(2) -0.012(2)
C140 0.054(3) 0.035(2) 0.049(3) 0.003(2) -0.005(2) -0.017(2)
C141 0.045(2) 0.030(2) 0.032(2) -0.0037(17) -0.0084(18) -0.0137(18)
C142 0.028(2) 0.046(2) 0.036(2) -0.0089(19) -0.0117(17) -0.0056(18)
C143 0.063(3) 0.056(3) 0.054(3) -0.012(2) -0.023(3) -0.023(3)
C144 0.075(4) 0.090(4) 0.042(3) -0.019(3) 0.001(3) -0.037(3)
C145 0.083(4) 0.039(3) 0.100(5) -0.032(3) -0.026(4) -0.005(3)
C146 0.038(3) 0.050(3) 0.096(4) -0.019(3) 0.000(3) 0.000(2)
C147 0.043(3) 0.078(4) 0.050(3) 0.000(3) -0.021(2) -0.017(3)
C148 0.053(3) 0.057(3) 0.103(5) 0.027(3) -0.030(3) 0.004(3)
C149 0.0288(19) 0.072(3) 0.057(3) -0.001(2) -0.0112(19) -0.009(2)
C150 0.040(2) 0.110(3) 0.074(3) 0.024(3) -0.010(2) -0.017(3)
C151 0.060(3) 0.126(4) 0.073(3) -0.048(3) -0.013(2) 0.019(3)
C152 0.066(4) 0.075(4) 0.048(3) 0.023(3) -0.023(3) -0.017(3)
C153 0.057(3) 0.102(5) 0.057(3) -0.036(3) -0.011(3) -0.022(3)
C154 0.043(3) 0.082(4) 0.071(4) -0.010(3) -0.029(3) 0.002(3)
C155 0.045(3) 0.029(2) 0.047(3) -0.0064(19) -0.019(2) 0.0029(19)
C156 0.069(3) 0.031(2) 0.061(3) -0.017(2) -0.029(3) 0.000(2)
C157 0.040(3) 0.084(4) 0.044(3) -0.029(3) -0.008(2) 0.006(3)
C158 0.045(3) 0.053(3) 0.048(3) 0.002(2) -0.020(2) 0.002(2)
C159 0.082(4) 0.068(4) 0.036(3) -0.015(2) -0.026(3) 0.006(3)
C160 0.051(3) 0.054(3) 0.076(4) -0.022(3) -0.031(3) -0.013(2)
C161 0.051(3) 0.050(3) 0.031(2) -0.0047(19) -0.018(2) -0.014(2)
C162 0.033(2) 0.042(3) 0.047(3) -0.008(2) -0.013(2) 0.0042(19)
C163 0.046(2) 0.028(2) 0.033(2) 0.0049(17) -0.0119(19) -0.0068(18)
C164 0.045(3) 0.042(3) 0.030(2) -0.0123(19) -0.0005(19) -0.004(2)
C165 0.032(2) 0.039(2) 0.044(2) -0.006(2) -0.0021(19) -0.0082(19)
C166 0.041(3) 0.045(3) 0.045(3) -0.009(2) -0.007(2) 0.006(2)
C167 0.0193(17) 0.0223(18) 0.0287(19) -0.0034(15) -0.0106(15) 0.0000(14)
C168 0.0252(19) 0.028(2) 0.034(2) 0.0007(16) -0.0127(16) -0.0060(16)
C169 0.035(2) 0.030(2) 0.045(2) -0.0067(18) -0.0201(19) -0.0030(17)
C170 0.051(3) 0.042(3) 0.056(3) -0.012(2) -0.035(2) -0.007(2)
C171 0.043(3) 0.046(3) 0.061(3) -0.005(2) -0.037(2) -0.008(2)
C172 0.027(2) 0.042(2) 0.058(3) -0.001(2) -0.023(2) -0.0065(18)
C173 0.0235(19) 0.031(2) 0.039(2) 0.0026(17) -0.0125(17) -0.0058(16)
C174 0.0202(18) 0.031(2) 0.036(2) 0.0010(17) -0.0080(16) -0.0010(16)
C175 0.027(2) 0.048(3) 0.053(3) -0.008(2) -0.014(2) 0.0053(19)
C176 0.026(2) 0.059(3) 0.061(3) -0.012(3) -0.010(2) 0.014(2)
C177 0.035(2) 0.046(3) 0.049(3) -0.016(2) -0.005(2) 0.009(2)
C178 0.029(2) 0.034(2) 0.035(2) -0.0068(18) -0.0083(17) 0.0047(17)
C179 0.0231(18) 0.0242(19) 0.031(2) -0.0001(15) -0.0058(15) 0.0005(15)
C180 0.0184(17) 0.0252(19) 0.0264(18) -0.0010(15) -0.0076(14) -0.0032(14)
C181 0.078(7) 0.048(4) 0.060(6) -0.015(6) -0.042(7) -0.018(6)

loop_
_geom_bond_atom_site_label_1
_geom_bond_atom_site_label_2
_geom_bond_distance
_geom_bond_site_symmetry_2
_geom_bond_publ_flag
Si1 O1 1.693(2) . ?
Si1 Si8 2.3851(14) . ?
Si1 Si5 2.3949(13) . ?
Si1 Si2 2.4115(14) . ?
Si2 Si10 2.3815(15) . ?
Si2 Si3 2.3828(16) . ?
Si2 Si9 2.3843(15) . ?
Si3 C2 1.884(5) . ?
Si3 C1 1.891(5) . ?
Si3 Si4 2.3618(15) . ?
Si4 Si12 2.3438(15) . ?
Si4 Si5 2.3565(14) . ?
Si4 Si11 2.3594(15) . ?
Si5 O2 1.692(2) . ?
Si5 Si6 2.3867(13) . ?
Si6 Si7 2.3668(13) . ?
Si6 Si14 2.3696(14) . ?
Si6 Si13 2.3734(14) . ?
Si7 C3 1.880(4) . ?
Si7 C4 1.892(4) . ?
Si7 Si8 2.3773(14) . ?
Si8 Si16 2.3562(14) . ?
Si8 Si15 2.3771(14) . ?
Si9 C5 1.863(5) . ?
Si9 C6 1.872(5) . ?
Si9 C7 1.881(5) . ?
Si10 C8 1.871(4) . ?
Si10 C10 1.874(4) . ?
Si10 C9 1.876(5) . ?
Si11 C11 1.855(5) . ?
Si11 C13 1.862(5) . ?
Si11 C12 1.875(5) . ?
Si12 C16 1.867(4) . ?
Si12 C14 1.869(4) . ?
Si12 C15 1.873(5) . ?
Si13 C17 1.867(4) . ?
Si13 C19 1.872(4) . ?
Si13 C18 1.874(4) . ?
Si14 C22 1.872(5) . ?
Si14 C21 1.874(4) . ?
Si14 C20 1.875(4) . ?
Si15 C24 1.863(4) . ?
Si15 C23 1.871(4) . ?
Si15 C25 1.874(4) . ?
Si16 C28 1.872(4) . ?
Si16 C27 1.873(4) . ?
Si16 C26 1.873(4) . ?
O1 C29 1.374(4) . ?
O2 C42 1.369(4) . ?
C1 H1 0.9800 . ?
C1 H2 0.9800 . ?
C1 H3 0.9800 . ?
C2 H4 0.9800 . ?
C2 H5 0.9800 . ?
C2 H6 0.9800 . ?
C3 H7 0.9800 . ?
C3 H8 0.9800 . ?
C3 H9 0.9800 . ?
C4 H10 0.9800 . ?
C4 H11 0.9800 . ?
C4 H12 0.9800 . ?
C5 H13 0.9800 . ?
C5 H14 0.9800 . ?
C5 H15 0.9800 . ?
C6 H16 0.9800 . ?
C6 H17 0.9800 . ?
C6 H18 0.9800 . ?
C7 H19 0.9800 . ?
C7 H20 0.9800 . ?
C7 H21 0.9800 . ?
C8 H22 0.9800 . ?
C8 H23 0.9800 . ?
C8 H24 0.9800 . ?
C9 H25 0.9800 . ?
C9 H26 0.9800 . ?
C9 H27 0.9800 . ?
C10 H28 0.9800 . ?
C10 H29 0.9800 . ?
C10 H30 0.9800 . ?
C11 H31 0.9800 . ?
C11 H32 0.9800 . ?
C11 H33 0.9800 . ?
C12 H34 0.9800 . ?
C12 H35 0.9800 . ?
C12 H36 0.9800 . ?
C13 H37 0.9800 . ?
C13 H38 0.9800 . ?
C13 H39 0.9800 . ?
C14 H40 0.9800 . ?
C14 H41 0.9800 . ?
C14 H42 0.9800 . ?
C15 H43 0.9800 . ?
C15 H44 0.9800 . ?
C15 H45 0.9800 . ?
C16 H46 0.9800 . ?
C16 H47 0.9800 . ?
C16 H48 0.9800 . ?
C17 H49 0.9800 . ?
C17 H50 0.9800 . ?
C17 H51 0.9800 . ?
C18 H52 0.9800 . ?
C18 H53 0.9800 . ?
C18 H54 0.9800 . ?
C19 H55 0.9800 . ?
C19 H56 0.9800 . ?
C19 H57 0.9800 . ?
C20 H58 0.9800 . ?
C20 H59 0.9800 . ?
C20 H60 0.9800 . ?
C21 H61 0.9800 . ?
C21 H62 0.9800 . ?
C21 H63 0.9800 . ?
C22 H64 0.9800 . ?
C22 H65 0.9800 . ?
C22 H66 0.9800 . ?
C23 H67 0.9800 . ?
C23 H68 0.9800 . ?
C23 H69 0.9800 . ?
C24 H70 0.9800 . ?
C24 H71 0.9800 . ?
C24 H72 0.9800 . ?
C25 H73 0.9800 . ?
C25 H74 0.9800 . ?
C25 H75 0.9800 . ?
C26 H76 0.9800 . ?
C26 H77 0.9800 . ?
C26 H78 0.9800 . ?
C27 H79 0.9800 . ?
C27 H80 0.9800 . ?
C27 H81 0.9800 . ?
C28 H82 0.9800 . ?
C28 H83 0.9800 . ?
C28 H84 0.9800 . ?
C29 C42 1.359(5) . ?
C29 C30 1.447(5) . ?
C30 C31 1.403(5) . ?
C30 C35 1.413(5) . ?
C31 C32 1.376(5) . ?
C31 H85 0.9500 . ?
C32 C33 1.397(6) . ?
C32 H86 0.9500 . ?
C33 C34 1.371(6) . ?
C33 H87 0.9500 . ?
C34 C35 1.409(5) . ?
C34 H88 0.9500 . ?
C35 C36 1.452(5) . ?
C36 C41 1.410(5) . ?
C36 C37 1.412(5) . ?
C37 C38 1.364(6) . ?
C37 H89 0.9500 . ?
C38 C39 1.391(6) . ?
C38 H90 0.9500 . ?
C39 C40 1.373(5) . ?
C39 H91 0.9500 . ?
C40 C41 1.409(5) . ?
C40 H92 0.9500 . ?
C41 C42 1.440(5) . ?
Si17 O3 1.693(3) . ?
Si17 Si24 2.367(8) . ?
Si17 Si18 2.3780(14) . ?
Si17 Si21 2.4043(14) . ?
Si17 Si33 2.44(2) . ?
Si18 Si25 2.3546(14) . ?
Si18 Si26 2.3594(15) . ?
Si18 Si19 2.3671(15) . ?
Si19 C43 1.880(5) . ?
Si19 C44 1.892(5) . ?
Si19 Si20 2.3812(15) . ?
Si20 Si28 2.3644(15) . ?
Si20 Si27 2.3671(15) . ?
Si20 Si21 2.3738(14) . ?
Si21 O4 1.685(3) . ?
Si21 Si22 2.390(2) . ?
Si21 Si35 2.405(5) . ?
Si22 Si30 2.366(3) . ?
Si22 Si29 2.373(4) . ?
Si22 Si23 2.380(2) . ?
Si23 C45 1.878(5) . ?
Si23 C46 1.879(4) . ?
Si23 Si24 2.399(8) . ?
Si24 Si31 2.370(5) . ?
Si24 Si32 2.374(8) . ?
Si25 C48 1.852(5) . ?
Si25 C47 1.862(4) . ?
Si25 C49 1.875(5) . ?
Si26 C50 1.849(5) . ?
Si26 C52 1.874(4) . ?
Si26 C51 1.874(5) . ?
Si27 C54 1.871(5) . ?
Si27 C55 1.878(4) . ?
Si27 C53 1.879(5) . ?
Si28 C57 1.863(5) . ?
Si28 C56 1.867(5) . ?
Si28 C58 1.870(4) . ?
Si29 C61 1.846(10) . ?
Si29 C59 1.865(9) . ?
Si29 C60 1.890(9) . ?
Si30 C64 1.860(8) . ?
Si30 C63 1.878(7) . ?
Si30 C62 1.878(7) . ?
Si31 C67 1.867(9) . ?
Si31 C66 1.867(7) . ?
Si31 C65 1.878(7) . ?
Si32 C70 1.863(8) . ?
Si32 C69 1.875(7) . ?
Si32 C68 1.881(7) . ?
O3 C71 1.373(4) . ?
O4 C84 1.369(4) . ?
C43 H93 0.9800 . ?
C43 H94 0.9800 . ?
C43 H95 0.9800 . ?
C44 H96 0.9800 . ?
C44 H97 0.9800 . ?
C44 H98 0.9800 . ?
C45 H99 0.9800 . ?
C45 H100 0.9800 . ?
C45 H101 0.9800 . ?
C47 H102 0.9800 . ?
C47 H103 0.9800 . ?
C47 H104 0.9800 . ?
C48 H105 0.9800 . ?
C48 H106 0.9800 . ?
C48 H107 0.9800 . ?
C49 H108 0.9800 . ?
C49 H109 0.9800 . ?
C49 H110 0.9800 . ?
C50 H111 0.9800 . ?
C50 H112 0.9800 . ?
C50 H113 0.9800 . ?
C51 H114 0.9800 . ?
C51 H115 0.9800 . ?
C51 H116 0.9800 . ?
C52 H117 0.9800 . ?
C52 H118 0.9800 . ?
C52 H119 0.9800 . ?
C53 H120 0.9800 . ?
C53 H121 0.9800 . ?
C53 H122 0.9800 . ?
C54 H123 0.9800 . ?
C54 H124 0.9800 . ?
C54 H125 0.9800 . ?
C55 H126 0.9800 . ?
C55 H127 0.9800 . ?
C55 H128 0.9800 . ?
C56 H129 0.9800 . ?
C56 H130 0.9800 . ?
C56 H131 0.9800 . ?
C57 H132 0.9800 . ?
C57 H133 0.9800 . ?
C57 H134 0.9800 . ?
C58 H135 0.9800 . ?
C58 H136 0.9800 . ?
C58 H137 0.9800 . ?
C59 H138 0.9800 . ?
C59 H139 0.9800 . ?
C59 H140 0.9800 . ?
C61 H144 0.9800 . ?
C61 H145 0.9800 . ?
C61 H146 0.9800 . ?
C62 H147 0.9800 . ?
C62 H148 0.9800 . ?
C62 H149 0.9800 . ?
C63 H150 0.9800 . ?
C63 H151 0.9800 . ?
C63 H152 0.9800 . ?
C64 H153 0.9800 . ?
C64 H154 0.9800 . ?
C64 H155 0.9800 . ?
C65 H156 0.9800 . ?
C65 H157 0.9800 . ?
C65 H158 0.9800 . ?
C66 H159 0.9800 . ?
C66 H160 0.9800 . ?
C66 H161 0.9800 . ?
C67 H411 0.9800 . ?
C67 H412 0.9800 . ?
C67 H413 0.9800 . ?
C68 H162 0.9800 . ?
C68 H163 0.9800 . ?
C68 H164 0.9800 . ?
C69 H165 0.9800 . ?
C69 H166 0.9800 . ?
C69 H167 0.9800 . ?
C70 H168 0.9800 . ?
C70 H169 0.9800 . ?
C70 H170 0.9800 . ?
C71 C84 1.360(5) . ?
C71 C72 1.445(5) . ?
C72 C77 1.409(5) . ?
C72 C73 1.409(6) . ?
C73 C74 1.385(6) . ?
C73 H171 0.9500 . ?
C74 C75 1.378(7) . ?
C74 H172 0.9500 . ?
C75 C76 1.354(7) . ?
C75 H173 0.9500 . ?
C76 C77 1.413(5) . ?
C76 H174 0.9500 . ?
C77 C78 1.444(6) . ?
C78 C79 1.411(5) . ?
C78 C83 1.414(5) . ?
C79 C80 1.363(7) . ?
C79 H175 0.9500 . ?
C80 C81 1.387(7) . ?
C80 H176 0.9500 . ?
C81 C82 1.369(6) . ?
C81 H177 0.9500 . ?
C82 C83 1.411(6) . ?
C82 H178 0.9500 . ?
C83 C84 1.438(5) . ?
Si33 Si38 2.332(13) . ?
Si33 Si34 2.344(16) . ?
Si33 Si39 2.40(2) . ?
Si34 C85 1.900(16) . ?
Si34 Si35 2.373(6) . ?
Si35 Si37 2.356(6) . ?
Si35 Si36 2.387(12) . ?
Si36 C87 1.85(2) . ?
Si36 C86 1.92(2) . ?
Si37 C89 1.852(14) . ?
Si37 C90 1.870(14) . ?
Si37 C91 1.94(2) . ?
Si38 C92 1.854(18) . ?
Si38 C93 1.866(19) . ?
Si38 C181 1.92(3) . ?
Si39 C95 1.872(18) . ?
Si39 C94 1.876(19) . ?
Si39 C96 1.888(17) . ?
C85 H179 0.9800 . ?
C85 H180 0.9800 . ?
C85 H181 0.9800 . ?
C86 H182 0.9800 . ?
C86 H183 0.9800 . ?
C86 H184 0.9800 . ?
C87 H185 0.9800 . ?
C87 H186 0.9800 . ?
C87 H187 0.9800 . ?
C89 H191 0.9800 . ?
C89 H192 0.9800 . ?
C89 H193 0.9800 . ?
C90 H194 0.9800 . ?
C90 H195 0.9800 . ?
C90 H196 0.9800 . ?
C91 H197 0.9800 . ?
C91 H198 0.9800 . ?
C91 H199 0.9800 . ?
C92 H200 0.9800 . ?
C92 H201 0.9800 . ?
C92 H202 0.9800 . ?
C93 H203 0.9800 . ?
C93 H204 0.9800 . ?
C93 H205 0.9800 . ?
C94 H206 0.9800 . ?
C94 H207 0.9800 . ?
C94 H208 0.9800 . ?
C95 H402 0.9800 . ?
C95 H403 0.9800 . ?
C95 H404 0.9800 . ?
C96 H212 0.9800 . ?
C96 H213 0.9800 . ?
C96 H214 0.9800 . ?
Si40 O5 1.697(3) . ?
Si40 Si47 2.3718(14) . ?
Si40 Si44 2.3840(14) . ?
Si40 Si41 2.4212(15) . ?
Si41 Si48 2.3721(15) . ?
Si41 Si42 2.3764(15) . ?
Si41 Si49 2.3906(16) . ?
Si42 C97 1.874(4) . ?
Si42 C98 1.885(4) . ?
Si42 Si43 2.3701(15) . ?
Si43 Si51 2.3539(16) . ?
Si43 Si50 2.3580(16) . ?
Si43 Si44 2.3608(14) . ?
Si44 O6 1.686(3) . ?
Si44 Si45 2.4012(14) . ?
Si45 Si52 2.3672(15) . ?
Si45 Si46 2.3683(14) . ?
Si45 Si53 2.3766(14) . ?
Si46 C99 1.888(5) . ?
Si46 C100 1.889(4) . ?
Si46 Si47 2.3663(15) . ?
Si47 Si55 2.3516(15) . ?
Si47 Si54 2.3555(15) . ?
Si48 C101 1.857(5) . ?
Si48 C103 1.876(5) . ?
Si48 C102 1.878(4) . ?
Si49 C105 1.871(5) . ?
Si49 C106 1.871(5) . ?
Si49 C104 1.879(5) . ?
Si50 C107 1.866(5) . ?
Si50 C109 1.874(5) . ?
Si50 C108 1.876(5) . ?
Si51 C112 1.867(5) . ?
Si51 C110 1.872(5) . ?
Si51 C111 1.882(5) . ?
Si52 C114 1.866(5) . ?
Si52 C113 1.869(5) . ?
Si52 C115 1.877(5) . ?
Si53 C117 1.869(4) . ?
Si53 C116 1.875(4) . ?
Si53 C118 1.881(5) . ?
Si54 C120 1.871(5) . ?
Si54 C121 1.872(5) . ?
Si54 C119 1.878(5) . ?
Si55 C123 1.869(5) . ?
Si55 C124 1.877(5) . ?
Si55 C122 1.878(4) . ?
O5 C125 1.374(4) . ?
O6 C138 1.370(4) . ?
C97 H215 0.9800 . ?
C97 H216 0.9800 . ?
C97 H217 0.9800 . ?
C98 H218 0.9800 . ?
C98 H219 0.9800 . ?
C98 H220 0.9800 . ?
C99 H221 0.9800 . ?
C99 H222 0.9800 . ?
C99 H223 0.9800 . ?
C100 H224 0.9800 . ?
C100 H225 0.9800 . ?
C100 H226 0.9800 . ?
C101 H227 0.9800 . ?
C101 H228 0.9800 . ?
C101 H229 0.9800 . ?
C102 H230 0.9800 . ?
C102 H231 0.9800 . ?
C102 H232 0.9800 . ?
C103 H233 0.9800 . ?
C103 H234 0.9800 . ?
C103 H235 0.9800 . ?
C104 H236 0.9800 . ?
C104 H237 0.9800 . ?
C104 H238 0.9800 . ?
C105 H239 0.9800 . ?
C105 H240 0.9800 . ?
C105 H241 0.9800 . ?
C106 H242 0.9800 . ?
C106 H243 0.9800 . ?
C106 H244 0.9800 . ?
C107 H245 0.9800 . ?
C107 H246 0.9800 . ?
C107 H247 0.9800 . ?
C108 H248 0.9800 . ?
C108 H249 0.9800 . ?
C108 H250 0.9800 . ?
C109 H251 0.9800 . ?
C109 H252 0.9800 . ?
C109 H253 0.9800 . ?
C110 H254 0.9800 . ?
C110 H255 0.9800 . ?
C110 H256 0.9800 . ?
C111 H257 0.9800 . ?
C111 H258 0.9800 . ?
C111 H259 0.9800 . ?
C112 H260 0.9800 . ?
C112 H261 0.9800 . ?
C112 H262 0.9800 . ?
C113 H263 0.9800 . ?
C113 H264 0.9800 . ?
C113 H265 0.9800 . ?
C114 H266 0.9800 . ?
C114 H267 0.9800 . ?
C114 H268 0.9800 . ?
C115 H269 0.9800 . ?
C115 H270 0.9800 . ?
C115 H271 0.9800 . ?
C116 H272 0.9800 . ?
C116 H273 0.9800 . ?
C116 H274 0.9800 . ?
C117 H275 0.9800 . ?
C117 H276 0.9800 . ?
C117 H277 0.9800 . ?
C118 H278 0.9800 . ?
C118 H279 0.9800 . ?
C118 H280 0.9800 . ?
C119 H281 0.9800 . ?
C119 H282 0.9800 . ?
C119 H283 0.9800 . ?
C120 H284 0.9800 . ?
C120 H285 0.9800 . ?
C120 H286 0.9800 . ?
C121 H287 0.9800 . ?
C121 H288 0.9800 . ?
C121 H289 0.9800 . ?
C122 H290 0.9800 . ?
C122 H291 0.9800 . ?
C122 H292 0.9800 . ?
C123 H293 0.9800 . ?
C123 H294 0.9800 . ?
C123 H295 0.9800 . ?
C124 H296 0.9800 . ?
C124 H297 0.9800 . ?
C124 H298 0.9800 . ?
C125 C138 1.351(5) . ?
C125 C126 1.449(5) . ?
C126 C131 1.411(5) . ?
C126 C127 1.413(5) . ?
C127 C128 1.367(5) . ?
C127 H299 0.9500 . ?
C128 C129 1.393(6) . ?
C128 H300 0.9500 . ?
C129 C130 1.364(6) . ?
C129 H301 0.9500 . ?
C130 C131 1.412(5) . ?
C130 H302 0.9500 . ?
C131 C132 1.444(5) . ?
C132 C133 1.406(5) . ?
C132 C137 1.416(5) . ?
C133 C134 1.365(6) . ?
C133 H303 0.9500 . ?
C134 C135 1.392(6) . ?
C134 H304 0.9500 . ?
C135 C136 1.376(5) . ?
C135 H305 0.9500 . ?
C136 C137 1.407(5) . ?
C136 H306 0.9500 . ?
C137 C138 1.453(5) . ?
Si56 O7 1.691(3) . ?
Si56 Si57 2.3710(14) . ?
Si56 Si63 2.3928(14) . ?
Si56 Si60 2.3938(14) . ?
Si57 Si65 2.3554(16) . ?
Si57 Si64 2.3628(16) . ?
Si57 Si58 2.3674(15) . ?
Si58 C139 1.878(4) . ?
Si58 C140 1.892(4) . ?
Si58 Si59 2.3737(15) . ?
Si59 Si67 2.3598(15) . ?
Si59 Si66 2.3707(16) . ?
Si59 Si60 2.3988(14) . ?
Si60 O8 1.695(2) . ?
Si60 Si61 2.3927(14) . ?
Si61 Si68 2.3717(15) . ?
Si61 Si69 2.3727(14) . ?
Si61 Si62 2.3768(14) . ?
Si62 C141 1.884(4) . ?
Si62 C142 1.891(4) . ?
Si62 Si63 2.3673(13) . ?
Si63 Si70 2.3668(14) . ?
Si63 Si71 2.3769(14) . ?
Si64 C143 1.866(5) . ?
Si64 C145 1.872(5) . ?
Si64 C144 1.873(5) . ?
Si65 C147 1.871(5) . ?
Si65 C148 1.873(5) . ?
Si65 C146 1.879(5) . ?
Si66 C151 1.828(6) . ?
Si66 C149 1.854(5) . ?
Si66 C150 1.925(6) . ?
Si67 C153 1.864(5) . ?
Si67 C152 1.867(5) . ?
Si67 C154 1.876(5) . ?
Si68 C155 1.869(4) . ?
Si68 C156 1.879(5) . ?
Si68 C157 1.880(5) . ?
Si69 C158 1.872(5) . ?
Si69 C159 1.874(5) . ?
Si69 C160 1.880(5) . ?
Si70 C162 1.867(4) . ?
Si70 C161 1.870(4) . ?
Si70 C163 1.878(4) . ?
Si71 C166 1.867(4) . ?
Si71 C164 1.873(4) . ?
Si71 C165 1.883(4) . ?
O7 C167 1.375(4) . ?
O8 C180 1.377(4) . ?
C139 H307 0.9800 . ?
C139 H308 0.9800 . ?
C139 H309 0.9800 . ?
C140 H310 0.9800 . ?
C140 H311 0.9800 . ?
C140 H312 0.9800 . ?
C141 H313 0.9800 . ?
C141 H314 0.9800 . ?
C141 H315 0.9800 . ?
C142 H316 0.9800 . ?
C142 H317 0.9800 . ?
C142 H318 0.9800 . ?
C143 H319 0.9800 . ?
C143 H320 0.9800 . ?
C143 H321 0.9800 . ?
C144 H322 0.9800 . ?
C144 H323 0.9800 . ?
C144 H324 0.9800 . ?
C145 H325 0.9800 . ?
C145 H326 0.9800 . ?
C145 H327 0.9800 . ?
C146 H328 0.9800 . ?
C146 H329 0.9800 . ?
C146 H330 0.9800 . ?
C147 H331 0.9800 . ?
C147 H332 0.9800 . ?
C147 H333 0.9800 . ?
C148 H405 0.9800 . ?
C148 H406 0.9800 . ?
C148 H407 0.9800 . ?
C149 H408 0.9800 . ?
C149 H409 0.9800 . ?
C149 H410 0.9800 . ?
C150 H340 0.9800 . ?
C150 H341 0.9800 . ?
C150 H342 0.9800 . ?
C151 H343 0.9800 . ?
C151 H344 0.9800 . ?
C151 H345 0.9800 . ?
C152 H346 0.9800 . ?
C152 H347 0.9800 . ?
C152 H348 0.9800 . ?
C153 H349 0.9800 . ?
C153 H350 0.9800 . ?
C153 H351 0.9800 . ?
C154 H352 0.9800 . ?
C154 H353 0.9800 . ?
C154 H354 0.9800 . ?
C155 H355 0.9800 . ?
C155 H356 0.9800 . ?
C155 H357 0.9800 . ?
C156 H358 0.9800 . ?
C156 H359 0.9800 . ?
C156 H360 0.9800 . ?
C157 H361 0.9800 . ?
C157 H362 0.9800 . ?
C157 H363 0.9800 . ?
C158 H364 0.9800 . ?
C158 H365 0.9800 . ?
C158 H366 0.9800 . ?
C159 H367 0.9800 . ?
C159 H368 0.9800 . ?
C159 H369 0.9800 . ?
C160 H370 0.9800 . ?
C160 H371 0.9800 . ?
C160 H372 0.9800 . ?
C161 H373 0.9800 . ?
C161 H374 0.9800 . ?
C161 H375 0.9800 . ?
C162 H376 0.9800 . ?
C162 H377 0.9800 . ?
C162 H378 0.9800 . ?
C163 H379 0.9800 . ?
C163 H380 0.9800 . ?
C163 H381 0.9800 . ?
C164 H382 0.9800 . ?
C164 H383 0.9800 . ?
C164 H384 0.9800 . ?
C165 H385 0.9800 . ?
C165 H386 0.9800 . ?
C165 H387 0.9800 . ?
C166 H388 0.9800 . ?
C166 H389 0.9800 . ?
C166 H390 0.9800 . ?
C167 C180 1.352(5) . ?
C167 C168 1.451(5) . ?
C168 C169 1.398(5) . ?
C168 C173 1.415(5) . ?
C169 C170 1.374(5) . ?
C169 H391 0.9500 . ?
C170 C171 1.393(6) . ?
C170 H392 0.9500 . ?
C171 C172 1.360(6) . ?
C171 H393 0.9500 . ?
C172 C173 1.410(5) . ?
C172 H394 0.9500 . ?
C173 C174 1.446(6) . ?
C174 C179 1.418(5) . ?
C174 C175 1.419(5) . ?
C175 C176 1.361(6) . ?
C175 H395 0.9500 . ?
C176 C177 1.395(6) . ?
C176 H396 0.9500 . ?
C177 C178 1.368(5) . ?
C177 H397 0.9500 . ?
C178 C179 1.410(5) . ?
C178 H398 0.9500 . ?
C179 C180 1.444(5) . ?
C181 H414 0.9800 . ?
C181 H415 0.9800 . ?
C181 H416 0.9800 . ?
